data_7112198
loop_
_publ_author_name
'Ludovico G. Tulli'
'Negar Moridi'
'Wenjie Wang'
'Kaisa Helttunen'
'Markus Neuburger'
'David Vaknin'
'Wolfgang Meier'
'Patrick Shahgaldian'

_publ_section_title
;
 Polymorphism control of an active pharmaceutical ingredient beneath
 calixarene-based Langmuir monolayers
;
_journal_name_full Chem.Commun.
_journal_page_first 3938
_journal_paper_doi 10.1039/C4CC00928B
_journal_volume 50
_journal_year 2014
_chemical_formula_moiety 'C80 H120 O12, 5(C5 H5 N)'
_chemical_formula_sum 'C105 H145 N5 O12'
_chemical_formula_weight 1669.26
_chemical_name_common
;             
5,11,17,23-tetra-carboxy-25,26,27,28-tetradodecyloxycalix[4]arene
;
_chemical_name_systematic
;
 ? 
;
_space_group_crystal_system triclinic
_space_group_IT_number 2
_space_group_name_Hall '-P 1'
_space_group_name_H-M_alt 'P -1'
_symmetry_space_group_name_Hall '-P 1'
_symmetry_space_group_name_H-M 'P -1'
_atom_sites_solution_hydrogens geom
_atom_sites_solution_primary iterative
_atom_sites_solution_secondary difmap
_audit_creation_date 2013-11-22
_audit_creation_method
;
  Olex2 1.2
  (compiled Apr 23 2013 17:59:47, GUI svn.r4466)
;
_cell_angle_alpha 96.255(2)
_cell_angle_beta 94.2284(19)
_cell_angle_gamma 98.8577(19)
_cell_formula_units_Z 2
_cell_length_a 12.0887(3)
_cell_length_b 12.9462(3)
_cell_length_c 32.3959(8)
_cell_measurement_reflns_used 14879
_cell_measurement_temperature 120.01(10)
_cell_measurement_theta_max 75.7860
_cell_measurement_theta_min 3.4910
_cell_volume 4958.6(2)
_computing_cell_refinement
;
CrysAlisPro, Agilent Technologies,
Version 1.171.36.28 (release 01-02-2013 CrysAlis171 .NET)
(compiled Feb  1 2013,16:14:44)
;
_computing_data_collection
;
CrysAlisPro, Agilent Technologies,
Version 1.171.36.28 (release 01-02-2013 CrysAlis171 .NET)
(compiled Feb  1 2013,16:14:44)
;
_computing_data_reduction
;
CrysAlisPro, Agilent Technologies,
Version 1.171.36.28 (release 01-02-2013 CrysAlis171 .NET)
(compiled Feb  1 2013,16:14:44)
;
_computing_molecular_graphics
;
O. V. Dolomanov, L. J. Bourhis, R. J. Gildea, J. A. K. Howard and H. Puschmann,
OLEX2: a complete structure solution, refinement and analysis program.
J. Appl. Cryst. (2009). 42, 339-341.
;
_computing_publication_material
;
O. V. Dolomanov, L. J. Bourhis, R. J. Gildea, J. A. K. Howard and H. Puschmann,
OLEX2: a complete structure solution, refinement and analysis program.
J. Appl. Cryst. (2009). 42, 339-341.
;
_computing_structure_refinement
;
XL, G.M. Sheldrick, Acta Cryst.
(2008). A64, 112-122
;
_computing_structure_solution
;
olex2.solve (L.J. Bourhis, O.V. Dolomanov, R.J. Gildea, J.A.K. Howard,
H. Puschmann, in preparation, 2011)
;
_diffrn_ambient_temperature 120.01(10)
_diffrn_detector_area_resol_mean 10.3953
_diffrn_measured_fraction_theta_full 0.960
_diffrn_measured_fraction_theta_max 0.954
_diffrn_measurement_details
;
  1 omega -113.00  -14.00   1.0000   16.0000
omega____ theta____ kappa____ phi______ frames
    -      -41.7426  -57.0000   30.0000 99

  2 omega -116.00  -17.00   1.0000   16.0000
omega____ theta____ kappa____ phi______ frames
    -      -41.7426  -37.0000   90.0000 99

  3 omega  -70.00   31.00   1.0000   16.0000
omega____ theta____ kappa____ phi______ frames
    -      -41.7426   57.0000 -120.0000 101

  4 omega    2.00   82.00   1.0000   16.0000
omega____ theta____ kappa____ phi______ frames
    -       41.7426  -99.0000  -30.0000 80

  5 omega   36.00   91.00   1.0000   82.0000
omega____ theta____ kappa____ phi______ frames
    -      112.0000  -30.0000  -60.0000 55

  6 omega   36.00  116.00   1.0000   82.0000
omega____ theta____ kappa____ phi______ frames
    -      112.0000 -111.0000  120.0000 80

  7 omega   40.00   89.00   1.0000   82.0000
omega____ theta____ kappa____ phi______ frames
    -      112.0000  -30.0000  120.0000 49

  8 omega   42.00   99.00   1.0000   82.0000
omega____ theta____ kappa____ phi______ frames
    -      112.0000  -45.0000 -120.0000 57

  9 omega   54.00   87.00   1.0000   82.0000
omega____ theta____ kappa____ phi______ frames
    -      112.0000  -30.0000 -180.0000 33

 10 omega   42.00   98.00   1.0000   82.0000
omega____ theta____ kappa____ phi______ frames
    -      112.0000  -45.0000   60.0000 56

 11 omega   62.00  145.00   1.0000   82.0000
omega____ theta____ kappa____ phi______ frames
    -      112.0000  -77.0000  -60.0000 83

 12 omega   36.00  145.00   1.0000   82.0000
omega____ theta____ kappa____ phi______ frames
    -      112.0000  -77.0000  150.0000 109

 13 omega   30.00   62.00   1.0000   82.0000
omega____ theta____ kappa____ phi______ frames
    -      112.0000  -94.0000 -120.0000 32

 14 omega   81.00  109.00   1.0000   82.0000
omega____ theta____ kappa____ phi______ frames
    -      112.0000  -94.0000 -120.0000 28

 15 omega   26.00  175.00   1.0000   82.0000
omega____ theta____ kappa____ phi______ frames
    -      112.0000    0.0000  -30.0000 149
;
_diffrn_measurement_device_type 'SuperNova, Dual, Cu at zero, Atlas'
_diffrn_measurement_method '\w scans'
_diffrn_orient_matrix_UB_11 0.0808027000
_diffrn_orient_matrix_UB_12 -0.0251223000
_diffrn_orient_matrix_UB_13 -0.0329225000
_diffrn_orient_matrix_UB_21 -0.0515682000
_diffrn_orient_matrix_UB_22 0.0712411000
_diffrn_orient_matrix_UB_23 -0.0285611000
_diffrn_orient_matrix_UB_31 0.0871149000
_diffrn_orient_matrix_UB_32 0.0949589000
_diffrn_orient_matrix_UB_33 0.0202126000
_diffrn_radiation_monochromator mirror
_diffrn_radiation_type 'Cu K\a'
_diffrn_radiation_wavelength 1.5418
_diffrn_reflns_av_R_equivalents 0.0153
_diffrn_reflns_av_unetI/netI 0.0269
_diffrn_reflns_limit_h_max 15
_diffrn_reflns_limit_h_min -14
_diffrn_reflns_limit_k_max 16
_diffrn_reflns_limit_k_min -11
_diffrn_reflns_limit_l_max 40
_diffrn_reflns_limit_l_min -39
_diffrn_reflns_number 33020
_diffrn_reflns_theta_full 76.00
_diffrn_reflns_theta_max 76.58
_diffrn_reflns_theta_min 3.48
_diffrn_source 'SuperNova (Cu) X-ray Source'
_exptl_absorpt_coefficient_mu 0.567
_exptl_absorpt_correction_T_max 1.00000
_exptl_absorpt_correction_T_min 0.83032
_exptl_absorpt_correction_type multi-scan
_exptl_absorpt_process_details
;
CrysAlisPro, Agilent Technologies,
Version 1.171.36.28 (release 01-02-2013 CrysAlis171 .NET)
(compiled Feb  1 2013,16:14:44)
Empirical absorption correction using spherical harmonics,
 implemented in SCALE3 ABSPACK scaling algorithm.
;
_exptl_crystal_colour colourless
_exptl_crystal_colour_lustre clear
_exptl_crystal_colour_primary colourless
_exptl_crystal_density_diffrn 1.118
_exptl_crystal_density_method 'not measured'
_exptl_crystal_description block
_exptl_crystal_F_000 1812
_exptl_crystal_size_max 0.3
_exptl_crystal_size_mid 0.15
_exptl_crystal_size_min 0.1
_refine_diff_density_max 0.837
_refine_diff_density_min -0.572
_refine_diff_density_rms 0.060
_refine_ls_extinction_method none
_refine_ls_goodness_of_fit_ref 1.090
_refine_ls_hydrogen_treatment mixed
_refine_ls_matrix_type full
_refine_ls_number_parameters 1287
_refine_ls_number_reflns 19903
_refine_ls_number_restraints 677
_refine_ls_restrained_S_all 1.101
_refine_ls_R_factor_all 0.1013
_refine_ls_R_factor_gt 0.0839
_refine_ls_shift/su_max 0.000
_refine_ls_shift/su_mean 0.000
_refine_ls_structure_factor_coef Fsqd
_refine_ls_weighting_details 'calc w=1/[\s^2^(Fo^2^)+(0.1705P)^2^+1.5015P] where P=(Fo^2^+2Fc^2^)/3'
_refine_ls_weighting_scheme calc
_refine_ls_wR_factor_gt 0.2611
_refine_ls_wR_factor_ref 0.2780
_reflns_number_gt 15009
_reflns_number_total 19903
_reflns_threshold_expression >2sigma(I)
_cod_data_source_file c4cc00928b2.cif
_cod_data_source_block 1
_cod_database_code 7112198
_reflns_odcompleteness_completeness 98.90
_reflns_odcompleteness_iscentric 1
_reflns_odcompleteness_theta 69.95
_olex2_refinement_description
;
1. Fixed Uiso
 At 1.2 times of:
  All C(H) groups, H12 of O12, H10 of O10, H6 of O6, {H134,H8,H5} of C134,
  All C(H,H) groups, All C(H,H,H,H) groups
 At 1.5 times of:
  {H40A,H40B,H40C} of C40, {H52A,H52B,H52C} of C52, {H76A,H76B,H76C} of C76,
  H12B of O12B, {H64A,H64B,H64C} of C64
2. Restrained distances
 O12-H12
 0.82 with sigma of 0.02
 H10-O10
 0.82 with sigma of 0.02
 O8-H8
 0.82 with sigma of 0.02
 C24-C80B
 1.54 with sigma of 0.02
 O6-H6
 0.82 with sigma of 0.02
 O5-H5
 0.82 with sigma of 0.02
 C79-H10
 1.79 with sigma of 0.02
 C72-C71 = C73-C72 = C74-C73 = C76-C75 = C75-C74
 1.54 with sigma of 0.02
 C135-N130 \\sim C131-N130
 with sigma of 0.02
 C101-C102 \\sim C102-C103 \\sim C103-C104 \\sim C104-C105
 with sigma of 0.02
 N100-C101 \\sim N100-C105
 with sigma of 0.02
 C125-C126 \\sim C126-C127 \\sim C127-C128 \\sim C128-C129
 with sigma of 0.02
 C125-N124 \\sim C129-N124
 with sigma of 0.02
 C107-C108 \\sim C108-C109 \\sim C109-C110 \\sim C110-C111
 with sigma of 0.02
 N106-C107 \\sim N106-C111
 with sigma of 0.02
 C137-C138 \\sim C138-C139 \\sim C139-C140 \\sim C140-C141
 with sigma of 0.02
 N136-C137 \\sim N136-C141
 with sigma of 0.02
 C123-C122 \\sim C122-C121 \\sim C121-C120 \\sim C120-C119
 with sigma of 0.02
 N118-C123 \\sim N118-C119
 with sigma of 0.02
 O1-C29B \\sim O1-C29
 with sigma of 0.02
 C30B-C29B \\sim C30-C29 \\sim C30-C31 \\sim C30B-C31B \\sim C32-C31 \\sim C32-C31B
 with sigma of 0.02
 C32B-C33 \\sim C32-C33
 with sigma of 0.02
 C131-C132 \\sim C132-C133 \\sim C133-C134 \\sim C134-C135
 with sigma of 0.02
 C80B-C24 \\sim C80-C24
 with sigma of 0.02
 O11B-C80B \\sim O11-C80
 with sigma of 0.02
 O12B-C80B \\sim O12-C80
 with sigma of 0.02
 C116-C117 \\sim C117-C112 \\sim C112-C113 \\sim C113-C114
 with sigma of 0.02
 N115-C114 \\sim N115-C116
 with sigma of 0.02
 C68B-C67 \\sim C68-C67 \\sim C68-C69 \\sim C68B-C69 \\sim C70B-C69 \\sim C70-C69 \\sim C70-C71 \\sim C70B-
 C71
 with sigma of 0.02
3. Restrained planarity
 C125, N124, C126, C127, C128, C129
 with sigma of 0.1
 C109, C110, C111, N106, C107, C108
 with sigma of 0.1
 C138, C139, C140, C141, N136, C137
 with sigma of 0.1
 C120, C121, C122, C123, C119, N118
 with sigma of 0.1
 C133, C134, C135, N130, C131, C132
 with sigma of 0.1
 N115, C112, C113, C114, C116, C117
 with sigma of 0.1
4. Rigid bond restraints
 C102, C101, N100, C105, C104, C103
 with sigma for 1-2 distances of 0.01 and sigma for 1-3 distances of 0.01
 C125, C126, C127, C128, C129, N124
 with sigma for 1-2 distances of 0.01 and sigma for 1-3 distances of 0.01
 C138, C139, C140, C141, N136, C137
 with sigma for 1-2 distances of 0.01 and sigma for 1-3 distances of 0.01
 C109, C110, C111, N106, C107, C108
 with sigma for 1-2 distances of 0.01 and sigma for 1-3 distances of 0.01
 C120, N118, C119, C123, C122, C121
 with sigma for 1-2 distances of 0.01 and sigma for 1-3 distances of 0.01
 C32, C32B, C31B, C31, C30B, C30, C29, C29B
 with sigma for 1-2 distances of 0.01 and sigma for 1-3 distances of 0.01
 C133, C132, C131, N130, C135, C134
 with sigma for 1-2 distances of 0.01 and sigma for 1-3 distances of 0.01
 C65B, C65
 with sigma for 1-2 distances of 0.01 and sigma for 1-3 distances of 0.01
 C70B, C70, C68B, C68, C69
 with sigma for 1-2 distances of 0.01 and sigma for 1-3 distances of 0.01
 O11B, C80B, O12B, O11, C80, O12
 with sigma for 1-2 distances of 0.01 and sigma for 1-3 distances of 0.01
 N115, C112, C113, C114, C116, C117
 with sigma for 1-2 distances of 0.01 and sigma for 1-3 distances of 0.01
5. Uiso/Uaniso restraints and constraints
C102 \\sim C101 \\sim N100 \\sim C105 \\sim C104 \\sim C103: within 1.7A with sigma of 0.04 and sigma for terminal atoms of 0.08
C125 \\sim C126 \\sim C127 \\sim C128 \\sim C129 \\sim N124: within 1.7A with sigma of 0.04 and sigma for terminal atoms of 0.08
C138 \\sim C139 \\sim C140 \\sim C141 \\sim N136 \\sim C137: within 1.7A with sigma of 0.04 and sigma for terminal atoms of 0.08
C109 \\sim C110 \\sim C111 \\sim N106 \\sim C107 \\sim C108: within 1.7A with sigma of 0.04 and sigma for terminal atoms of 0.08
C120 \\sim N118 \\sim C119 \\sim C123 \\sim C122 \\sim C121: within 1.7A with sigma of 0.04 and sigma for terminal atoms of 0.08
C32B \\sim C32 \\sim C31 \\sim C31B \\sim C30 \\sim C30B \\sim C29B \\sim C29: within 1.7A with sigma of 0.04 and sigma for terminal atoms of 0.08
C133 \\sim C132 \\sim C131 \\sim N130 \\sim C135 \\sim C134: within 1.7A with sigma of 0.04 and sigma for terminal atoms of 0.08
C65B \\sim C65: within 1.7A with sigma of 0.04 and sigma for terminal atoms of 0.08
C70B \\sim C70 \\sim C69 \\sim C68B \\sim C68 \\sim C67: within 1.7A with sigma of 0.04 and sigma for terminal atoms of 0.08
O11B \\sim C80B \\sim O12B \\sim O11 \\sim C80 \\sim O12: within 1.7A with sigma of 0.04 and sigma for terminal atoms of 0.08
N115 \\sim C112 \\sim C113 \\sim C114 \\sim C116 \\sim C117: within 1.7A with sigma of 0.04 and sigma for terminal atoms of 0.08
Uanis(C32B) = Uanis(C32)
Uanis(C65B) = Uanis(C65)
6. Others
 Sof(C65B)=Sof(H65C)=Sof(H65D)=Sof(H66C)=Sof(H66D)=1-FVAR(1)
 Sof(C65)=Sof(H65A)=Sof(H65B)=Sof(H66A)=Sof(H66B)=FVAR(1)
 Sof(O11B)=Sof(O12B)=Sof(H12B)=Sof(C80B)=1-FVAR(2)
 Sof(O11)=Sof(O12)=Sof(H12)=Sof(C80)=FVAR(2)
 Sof(C29B)=Sof(H29C)=Sof(H29D)=Sof(C30B)=Sof(H30C)=Sof(H30D)=Sof(C31B)=
 Sof(H31C)=Sof(H31D)=Sof(C32B)=Sof(H32C)=Sof(H32D)=Sof(H33C)=Sof(H33D)=1-FVAR(3)
 Sof(C29)=Sof(H29A)=Sof(H29B)=Sof(C30)=Sof(H30A)=Sof(H30B)=Sof(C31)=Sof(H31A)=
 Sof(H31B)=Sof(C32)=Sof(H32A)=Sof(H32B)=Sof(H33A)=Sof(H33B)=FVAR(3)
 Sof(C138)=Sof(H138)=Sof(C139)=Sof(H139)=Sof(C140)=Sof(H140)=Sof(C141)=
 Sof(H141)=Sof(N136)=Sof(C137)=Sof(H137)=1-FVAR(4)
 Sof(C132)=Sof(H132)=Sof(N130)=Sof(C135)=Sof(H135)=Sof(C133)=Sof(H133)=
 Sof(C131)=Sof(H131)=Sof(C134)=Sof(H134)=FVAR(4)
 Sof(H67C)=Sof(H67D)=Sof(C68B)=Sof(H68C)=Sof(H68D)=Sof(H69C)=Sof(H69D)=
 Sof(C70B)=Sof(H70C)=Sof(H70D)=Sof(H71C)=Sof(H71D)=1-FVAR(5)
 Sof(H67A)=Sof(H67B)=Sof(C68)=Sof(H68A)=Sof(H68B)=Sof(H69A)=Sof(H69B)=Sof(C70)=
 Sof(H70A)=Sof(H70B)=Sof(H71A)=Sof(H71B)=FVAR(5)
 Sof(C120)=Sof(H120)=Sof(C121)=Sof(H121)=Sof(C122)=Sof(H122)=Sof(C123)=
 Sof(H123)=Sof(N118)=Sof(C119)=Sof(H119)=1-FVAR(6)
 Sof(C125)=Sof(H125)=Sof(C126)=Sof(H126)=Sof(C127)=Sof(H127)=Sof(C128)=
 Sof(H128)=Sof(C129)=Sof(H129)=Sof(N124)=FVAR(6)
 Fixed Sof: H6(0.5) C102(0.5) H102(0.5) C101(0.5) H101(0.5) N100(0.5)
 C105(0.5) H105(0.5) C104(0.5) H104(0.5) C103(0.5) H103(0.5) C109(0.5)
 H109(0.5) C110(0.5) H110(0.5) C111(0.5) H111(0.5) N106(0.5) C107(0.5)
 H107(0.5) C108(0.5) H108(0.5) H5(0.5)
7.a Secondary CH2 refined with riding coordinates:
 C7(H7A,H7B), C14(H14A,H14B), C21(H21A,H21B), C28(H28A,H28B), C29(H29A,H29B),
 C29B(H29C,H29D), C30(H30A,H30B), C30B(H30C,H30D), C31(H31A,H31B), C31B(H31C,
 H31D), C32(H32A,H32B), C32B(H32C,H32D), C33(H33A,H33B), C33(H33C,H33D),
 C34(H34A,H34B), C35(H35A,H35B), C36(H36A,H36B), C37(H37A,H37B), C38(H38A,H38B),
  C39(H39A,H39B), C41(H41A,H41B), C42(H42A,H42B), C43(H43A,H43B), C44(H44A,
 H44B), C45(H45A,H45B), C46(H46A,H46B), C47(H47A,H47B), C48(H48A,H48B),
 C49(H49A,H49B), C50(H50A,H50B), C51(H51A,H51B), C53(H53A,H53B), C54(H54A,H54B),
  C55(H55A,H55B), C56(H56A,H56B), C57(H57A,H57B), C58(H58A,H58B), C59(H59A,
 H59B), C60(H60A,H60B), C61(H61A,H61B), C62(H62A,H62B), C63(H63A,H63B),
 C65(H65A,H65B), C65B(H65C,H65D), C66(H66A,H66B), C66(H66C,H66D), C67(H67C,
 H67D), C67(H67A,H67B), C68(H68A,H68B), C68B(H68C,H68D), C69(H69C,H69D),
 C69(H69A,H69B), C70(H70A,H70B), C70B(H70C,H70D), C71(H71C,H71D), C71(H71A,
 H71B), C72(H72A,H72B), C73(H73A,H73B), C74(H74A,H74B), C75(H75A,H75B)
7.b Aromatic/amide H refined with riding coordinates:
 C2(H2), C4(H4), C9(H9), C11(H11), C16(H16), C18(H18), C23(H23), C25(H25),
 C102(H102), C101(H101), C105(H105), C104(H104), C103(H103), C109(H109),
 C110(H110), C111(H111), C107(H107), C108(H108), C114(H114), C113(H113),
 C112(H112), C117(H117), C116(H116), C125(H125), C126(H126), C127(H127),
 C128(H128), C129(H129), C120(H120), C121(H121), C122(H122), C123(H123),
 C119(H119), C132(H132), C138(H138), C139(H139), C140(H140), C141(H141),
 C135(H135), C137(H137), C133(H133), C131(H131), C134(H134)
7.c Fitted hexagon refined as free rotating group:
 C102(C101,N100,C105,C104,C103), C120(C121,C122,C123,N118,C119)
7.d Idealised Me refined as rotating group:
 C40(H40A,H40B,H40C), C52(H52A,H52B,H52C), C64(H64A,H64B,H64C), C76(H76A,H76B,
 H76C)
7.e Idealised tetrahedral OH refined as rotating group:
 O12B(H12B)
;

loop_
_space_group_symop_id
_space_group_symop_operation_xyz
1 'x, y, z'
2 '-x, -y, -z'

loop_
_atom_site_label
_atom_site_type_symbol
_atom_site_fract_x
_atom_site_fract_y
_atom_site_fract_z
_atom_site_U_iso_or_equiv
_atom_site_adp_type
_atom_site_occupancy
_atom_site_symmetry_multiplicity
_atom_site_calc_flag
_atom_site_refinement_flags
_atom_site_disorder_assembly
_atom_site_disorder_group
O1 O 0.36803(12) 0.70372(13) 0.27132(4) 0.0428(4) Uani 1 1 d D . .
O2 O 0.08946(12) 0.64694(11) 0.25358(4) 0.0359(3) Uani 1 1 d . . .
O3 O -0.06912(12) 0.82812(12) 0.26723(4) 0.0354(3) Uani 1 1 d . . .
O4 O 0.21340(14) 0.90324(14) 0.26741(5) 0.0477(4) Uani 1 1 d . . .
O5 O 0.2952(2) 0.7506(2) 0.07898(6) 0.0815(7) Uani 1 1 d D . .
O6 O 0.2033(2) 0.58947(18) 0.07915(6) 0.0711(6) Uani 1 1 d D . .
H6 H 0.184(6) 0.595(6) 0.0543(10) 0.085 Uiso 0.50 1 d PD A 1
O7 O -0.0559(2) 0.17365(14) 0.17022(7) 0.0677(5) Uani 1 1 d . . .
O8 O -0.2187(2) 0.23495(16) 0.16663(7) 0.0705(6) Uani 1 1 d D . .
O9 O -0.0913(3) 0.6960(2) 0.07239(6) 0.1009(10) Uani 1 1 d . . .
O10 O 0.0041(3) 0.8567(2) 0.07726(6) 0.0995(10) Uani 1 1 d D . .
H10 H -0.010(4) 0.844(3) 0.0509(5) 0.119 Uiso 1 1 d D . .
O11 O 0.3097(3) 1.2895(2) 0.16858(12) 0.0579(8) Uani 0.678(5) 1 d PDU B 1
O11B O 0.2575(6) 1.2641(5) 0.1419(3) 0.066(2) Uani 0.322(5) 1 d PDU B 2
O12 O 0.4674(3) 1.2218(2) 0.16294(12) 0.0692(11) Uani 0.678(5) 1 d PDU B 1
H12 H 0.491(5) 1.277(3) 0.1536(17) 0.083 Uiso 0.678(5) 1 d PD B 1
O12B O 0.4030(5) 1.1834(4) 0.12766(17) 0.0529(16) Uani 0.322(5) 1 d PDU B 2
H12B H 0.3945 1.2053 0.1044 0.079 Uiso 0.322(5) 1 calc PR B 2
C1 C 0.36382(18) 0.78629(19) 0.20872(7) 0.0426(5) Uani 1 1 d . . .
C2 C 0.3354(2) 0.7784(2) 0.16594(7) 0.0459(5) Uani 1 1 d . C .
H2 H 0.3527 0.8384 0.1517 0.055 Uiso 1 1 calc R . .
C3 C 0.28213(19) 0.6837(2) 0.14394(7) 0.0439(5) Uani 1 1 d . . .
C4 C 0.25138(18) 0.59743(18) 0.16485(6) 0.0402(4) Uani 1 1 d . C .
H4 H 0.2119 0.5338 0.1497 0.048 Uiso 1 1 calc R . .
C5 C 0.27745(17) 0.60259(18) 0.20769(6) 0.0385(4) Uani 1 1 d . . .
C6 C 0.33679(17) 0.69709(18) 0.22886(6) 0.0392(4) Uani 1 1 d . C .
C7 C 0.23650(19) 0.50813(18) 0.22964(6) 0.0407(5) Uani 1 1 d . C .
H7A H 0.2730 0.4481 0.2194 0.049 Uiso 1 1 calc R . .
H7B H 0.2577 0.5253 0.2600 0.049 Uiso 1 1 calc R . .
C8 C 0.10988(19) 0.47731(17) 0.22167(6) 0.0376(4) Uani 1 1 d . . .
C9 C 0.0600(2) 0.37838(17) 0.20248(6) 0.0421(5) Uani 1 1 d . C .
H9 H 0.1053 0.3264 0.1956 0.051 Uiso 1 1 calc R . .
C10 C -0.0564(2) 0.35482(17) 0.19330(6) 0.0427(5) Uani 1 1 d . . .
C11 C -0.12212(19) 0.43320(18) 0.20020(6) 0.0412(5) Uani 1 1 d . C .
H11 H -0.2006 0.4180 0.1920 0.049 Uiso 1 1 calc R . .
C12 C -0.07451(18) 0.53351(17) 0.21893(6) 0.0371(4) Uani 1 1 d . . .
C13 C 0.04050(18) 0.55168(16) 0.23205(6) 0.0349(4) Uani 1 1 d . C .
C14 C -0.14378(18) 0.62156(18) 0.22313(6) 0.0397(4) Uani 1 1 d . C .
H14A H -0.1474 0.6446 0.2531 0.048 Uiso 1 1 calc R . .
H14B H -0.2214 0.5944 0.2106 0.048 Uiso 1 1 calc R . .
C15 C -0.09602(17) 0.71570(17) 0.20216(6) 0.0376(4) Uani 1 1 d . . .
C16 C -0.0872(2) 0.70452(19) 0.15940(6) 0.0448(5) Uani 1 1 d . C .
H16 H -0.1121 0.6379 0.1434 0.054 Uiso 1 1 calc R . .
C17 C -0.0424(2) 0.7896(2) 0.13980(7) 0.0516(6) Uani 1 1 d . . .
C18 C -0.0003(2) 0.88591(19) 0.16338(7) 0.0482(5) Uani 1 1 d . C .
H18 H 0.0342 0.9428 0.1501 0.058 Uiso 1 1 calc R . .
C19 C -0.00804(19) 0.89970(17) 0.20615(6) 0.0389(4) Uani 1 1 d . . .
C20 C -0.05864(17) 0.81443(17) 0.22470(6) 0.0347(4) Uani 1 1 d . C .
C21 C 0.0421(2) 1.00429(17) 0.23161(6) 0.0428(5) Uani 1 1 d . C .
H21A H 0.0010 1.0603 0.2232 0.051 Uiso 1 1 calc R . .
H21B H 0.0350 0.9993 0.2616 0.051 Uiso 1 1 calc R . .
C22 C 0.1646(2) 1.03136(18) 0.22432(7) 0.0452(5) Uani 1 1 d . . .
C23 C 0.2020(3) 1.10925(19) 0.20006(9) 0.0589(7) Uani 1 1 d . B .
H23 H 0.1520 1.1537 0.1908 0.071 Uiso 1 1 calc R . .
C24 C 0.3122(3) 1.1230(2) 0.18909(12) 0.0737(10) Uani 1 1 d D . .
C25 C 0.3821(3) 1.0531(2) 0.19930(10) 0.0663(8) Uani 1 1 d . B .
H25 H 0.4543 1.0583 0.1892 0.080 Uiso 1 1 calc R . .
C26 C 0.3488(2) 0.97562(19) 0.22398(8) 0.0510(6) Uani 1 1 d . . .
C27 C 0.2420(2) 0.97212(18) 0.23890(7) 0.0451(5) Uani 1 1 d . B .
C28 C 0.4188(2) 0.8924(2) 0.23252(8) 0.0524(6) Uani 1 1 d . B .
H28A H 0.4260 0.8867 0.2628 0.063 Uiso 1 1 calc R . .
H28B H 0.4951 0.9123 0.2237 0.063 Uiso 1 1 calc R . .
C29 C 0.4844(3) 0.6940(5) 0.27804(14) 0.0588(13) Uani 0.785(6) 1 d PDU C 1
H29A H 0.5274 0.7276 0.2568 0.071 Uiso 0.785(6) 1 calc PR C 1
H29B H 0.4926 0.6187 0.2756 0.071 Uiso 0.785(6) 1 calc PR C 1
C29B C 0.4619(13) 0.6525(15) 0.2860(4) 0.050(4) Uani 0.215(6) 1 d PDU C 2
H29C H 0.5316 0.6857 0.2752 0.060 Uiso 0.215(6) 1 calc PR C 2
H29D H 0.4469 0.5774 0.2741 0.060 Uiso 0.215(6) 1 calc PR C 2
C30 C 0.5291(3) 0.7473(4) 0.32119(9) 0.0596(10) Uani 0.785(6) 1 d PDU C 1
H30A H 0.5119 0.8199 0.3239 0.072 Uiso 0.785(6) 1 calc PR C 1
H30B H 0.6120 0.7526 0.3238 0.072 Uiso 0.785(6) 1 calc PR C 1
C30B C 0.4811(10) 0.6591(10) 0.3333(4) 0.053(3) Uani 0.215(6) 1 d PDU C 2
H30C H 0.4107 0.6285 0.3442 0.064 Uiso 0.215(6) 1 calc PR C 2
H30D H 0.5393 0.6164 0.3405 0.064 Uiso 0.215(6) 1 calc PR C 2
C31 C 0.4838(3) 0.6936(3) 0.35732(10) 0.0526(9) Uani 0.785(6) 1 d PDU C 1
H31A H 0.4912 0.6182 0.3531 0.063 Uiso 0.785(6) 1 calc PR C 1
H31B H 0.4029 0.6982 0.3580 0.063 Uiso 0.785(6) 1 calc PR C 1
C31B C 0.5172(11) 0.7691(11) 0.3540(3) 0.054(3) Uani 0.215(6) 1 d PDU C 2
H31C H 0.4715 0.8158 0.3407 0.065 Uiso 0.215(6) 1 calc PR C 2
H31D H 0.5967 0.7925 0.3493 0.065 Uiso 0.215(6) 1 calc PR C 2
C32 C 0.5468(3) 0.7445(4) 0.39886(10) 0.0646(12) Uani 0.785(6) 1 d PDU C 1
H32A H 0.6284 0.7470 0.3967 0.077 Uiso 0.785(6) 1 calc PR C 1
H32B H 0.5330 0.8181 0.4039 0.077 Uiso 0.785(6) 1 calc PR C 1
C32B C 0.5057(14) 0.7820(13) 0.4020(4) 0.0646(12) Uani 0.215(6) 1 d PDU C 2
H32C H 0.4313 0.8035 0.4051 0.077 Uiso 0.215(6) 1 calc PR C 2
H32D H 0.5622 0.8438 0.4138 0.077 Uiso 0.215(6) 1 calc PR C 2
C33 C 0.5156(3) 0.6904(3) 0.43506(9) 0.0818(10) Uani 1 1 d D . .
H33A H 0.5318 0.6176 0.4302 0.098 Uiso 0.785(6) 1 calc PR C 1
H33B H 0.4334 0.6855 0.4363 0.098 Uiso 0.785(6) 1 calc PR C 1
H33C H 0.4394 0.6539 0.4387 0.098 Uiso 0.215(6) 1 calc PR C 2
H33D H 0.5587 0.6373 0.4229 0.098 Uiso 0.215(6) 1 calc PR C 2
C34 C 0.5727(3) 0.7400(4) 0.47675(9) 0.0875(12) Uani 1 1 d . C .
H34A H 0.5479 0.8088 0.4834 0.105 Uiso 1 1 calc R . .
H34B H 0.6547 0.7541 0.4744 0.105 Uiso 1 1 calc R . .
C35 C 0.5525(3) 0.6773(3) 0.51265(9) 0.0809(10) Uani 1 1 d . . .
H35A H 0.4704 0.6624 0.5148 0.097 Uiso 1 1 calc R C .
H35B H 0.5781 0.6089 0.5061 0.097 Uiso 1 1 calc R . .
C36 C 0.6083(3) 0.7273(4) 0.55430(9) 0.0830(11) Uani 1 1 d . C .
H36A H 0.5830 0.7960 0.5607 0.100 Uiso 1 1 calc R . .
H36B H 0.6904 0.7417 0.5522 0.100 Uiso 1 1 calc R . .
C37 C 0.5874(3) 0.6651(3) 0.59021(9) 0.0773(9) Uani 1 1 d . . .
H37A H 0.5052 0.6493 0.5918 0.093 Uiso 1 1 calc R C .
H37B H 0.6141 0.5970 0.5840 0.093 Uiso 1 1 calc R . .
C38 C 0.6407(3) 0.7149(3) 0.63209(9) 0.0743(9) Uani 1 1 d . C .
H38A H 0.7232 0.7276 0.6308 0.089 Uiso 1 1 calc R . .
H38B H 0.6170 0.7846 0.6377 0.089 Uiso 1 1 calc R . .
C39 C 0.6165(4) 0.6562(3) 0.66829(10) 0.0794(10) Uani 1 1 d . . .
H39A H 0.6430 0.5876 0.6633 0.095 Uiso 1 1 calc R C .
H39B H 0.5340 0.6412 0.6691 0.095 Uiso 1 1 calc R . .
C40 C 0.6672(3) 0.7090(3) 0.71009(9) 0.0724(8) Uani 1 1 d . C .
H40A H 0.6381 0.6677 0.7317 0.109 Uiso 1 1 calc R . .
H40B H 0.6476 0.7798 0.7146 0.109 Uiso 1 1 calc R . .
H40C H 0.7491 0.7140 0.7115 0.109 Uiso 1 1 calc R . .
C41 C 0.06615(18) 0.65843(17) 0.29653(6) 0.0381(4) Uani 1 1 d . . .
H41A H -0.0148 0.6330 0.2982 0.046 Uiso 1 1 calc R . .
H41B H 0.0816 0.7342 0.3075 0.046 Uiso 1 1 calc R . .
C42 C 0.13430(19) 0.59925(17) 0.32399(6) 0.0395(4) Uani 1 1 d . . .
H42A H 0.2155 0.6238 0.3226 0.047 Uiso 1 1 calc R . .
H42B H 0.1179 0.5231 0.3138 0.047 Uiso 1 1 calc R . .
C43 C 0.10580(19) 0.61706(19) 0.36893(6) 0.0423(5) Uani 1 1 d . . .
H43A H 0.1170 0.6938 0.3779 0.051 Uiso 1 1 calc R . .
H43B H 0.0252 0.5891 0.3700 0.051 Uiso 1 1 calc R . .
C44 C 0.1747(2) 0.56632(19) 0.39966(7) 0.0474(5) Uani 1 1 d . . .
H44A H 0.1629 0.4894 0.3911 0.057 Uiso 1 1 calc R . .
H44B H 0.2554 0.5938 0.3986 0.057 Uiso 1 1 calc R . .
C45 C 0.1444(2) 0.5868(2) 0.44414(7) 0.0479(5) Uani 1 1 d . . .
H45A H 0.1544 0.6639 0.4521 0.057 Uiso 1 1 calc R . .
H45B H 0.0638 0.5585 0.4449 0.057 Uiso 1 1 calc R . .
C46 C 0.2115(3) 0.5400(2) 0.47632(7) 0.0535(6) Uani 1 1 d . . .
H46A H 0.2923 0.5678 0.4757 0.064 Uiso 1 1 calc R . .
H46B H 0.2009 0.4627 0.4688 0.064 Uiso 1 1 calc R . .
C47 C 0.1789(2) 0.5635(2) 0.52027(7) 0.0509(6) Uani 1 1 d . . .
H47A H 0.1881 0.6409 0.5273 0.061 Uiso 1 1 calc R . .
H47B H 0.0982 0.5350 0.5207 0.061 Uiso 1 1 calc R . .
C48 C 0.2449(3) 0.5195(2) 0.55385(7) 0.0568(6) Uani 1 1 d . . .
H48A H 0.3259 0.5470 0.5535 0.068 Uiso 1 1 calc R . .
H48B H 0.2346 0.4419 0.5474 0.068 Uiso 1 1 calc R . .
C49 C 0.2104(2) 0.5467(2) 0.59727(7) 0.0508(6) Uani 1 1 d . . .
H49A H 0.2170 0.6242 0.6030 0.061 Uiso 1 1 calc R . .
H49B H 0.1303 0.5163 0.5978 0.061 Uiso 1 1 calc R . .
C50 C 0.2780(3) 0.5085(2) 0.63194(7) 0.0554(6) Uani 1 1 d . . .
H50A H 0.3586 0.5363 0.6308 0.066 Uiso 1 1 calc R . .
H50B H 0.2686 0.4307 0.6271 0.066 Uiso 1 1 calc R . .
C51 C 0.2453(2) 0.5407(2) 0.67522(7) 0.0521(6) Uani 1 1 d . . .
H51A H 0.1673 0.5066 0.6774 0.062 Uiso 1 1 calc R . .
H51B H 0.2470 0.6179 0.6791 0.062 Uiso 1 1 calc R . .
C52 C 0.3217(2) 0.5116(3) 0.70989(8) 0.0599(7) Uani 1 1 d . . .
H52A H 0.2965 0.5347 0.7369 0.090 Uiso 1 1 calc R . .
H52B H 0.3990 0.5463 0.7083 0.090 Uiso 1 1 calc R . .
H52C H 0.3190 0.4351 0.7068 0.090 Uiso 1 1 calc R . .
C53 C -0.17070(19) 0.8653(2) 0.27736(6) 0.0436(5) Uani 1 1 d . . .
H53A H -0.2352 0.8069 0.2717 0.052 Uiso 1 1 calc R . .
H53B H -0.1851 0.9214 0.2602 0.052 Uiso 1 1 calc R . .
C54 C -0.1565(2) 0.9079(2) 0.32304(7) 0.0498(6) Uani 1 1 d . . .
H54A H -0.2256 0.9354 0.3302 0.060 Uiso 1 1 calc R . .
H54B H -0.0937 0.9679 0.3276 0.060 Uiso 1 1 calc R . .
C55 C -0.13359(19) 0.82899(19) 0.35266(6) 0.0422(5) Uani 1 1 d . . .
H55A H -0.0638 0.8020 0.3461 0.051 Uiso 1 1 calc R . .
H55B H -0.1961 0.7686 0.3483 0.051 Uiso 1 1 calc R . .
C56 C -0.1212(2) 0.8760(2) 0.39815(7) 0.0526(6) Uani 1 1 d . . .
H56A H -0.0588 0.9364 0.4022 0.063 Uiso 1 1 calc R . .
H56B H -0.1909 0.9036 0.4044 0.063 Uiso 1 1 calc R . .
C57 C -0.0988(2) 0.8011(2) 0.42914(6) 0.0490(5) Uani 1 1 d . . .
H57A H -0.0295 0.7729 0.4228 0.059 Uiso 1 1 calc R . .
H57B H -0.1616 0.7410 0.4254 0.059 Uiso 1 1 calc R . .
C58 C -0.0853(2) 0.8497(2) 0.47432(7) 0.0540(6) Uani 1 1 d . . .
H58A H -0.0215 0.9088 0.4781 0.065 Uiso 1 1 calc R . .
H58B H -0.1540 0.8793 0.4803 0.065 Uiso 1 1 calc R . .
C59 C -0.0653(3) 0.7756(2) 0.50569(7) 0.0560(6) Uani 1 1 d . . .
H59A H 0.0032 0.7457 0.4996 0.067 Uiso 1 1 calc R . .
H59B H -0.1292 0.7165 0.5020 0.067 Uiso 1 1 calc R . .
C60 C -0.0514(2) 0.8236(2) 0.55091(7) 0.0531(6) Uani 1 1 d . . .
H60A H 0.0131 0.8821 0.5548 0.064 Uiso 1 1 calc R . .
H60B H -0.1195 0.8542 0.5570 0.064 Uiso 1 1 calc R . .
C61 C -0.0330(3) 0.7487(2) 0.58192(7) 0.0623(7) Uani 1 1 d . . .
H61A H 0.0350 0.7181 0.5756 0.075 Uiso 1 1 calc R . .
H61B H -0.0975 0.6902 0.5778 0.075 Uiso 1 1 calc R . .
C62 C -0.0189(2) 0.7943(2) 0.62722(7) 0.0516(6) Uani 1 1 d . . .
H62A H 0.0456 0.8528 0.6314 0.062 Uiso 1 1 calc R . .
H62B H -0.0870 0.8245 0.6337 0.062 Uiso 1 1 calc R . .
C63 C -0.0001(3) 0.7179(3) 0.65754(8) 0.0731(9) Uani 1 1 d . . .
H63A H 0.0680 0.6878 0.6511 0.088 Uiso 1 1 calc R . .
H63B H -0.0645 0.6594 0.6533 0.088 Uiso 1 1 calc R . .
C64 C 0.0139(3) 0.7632(3) 0.70292(8) 0.0690(8) Uani 1 1 d . . .
H64A H 0.0246 0.7075 0.7203 0.103 Uiso 1 1 calc R . .
H64B H -0.0535 0.7922 0.7100 0.103 Uiso 1 1 calc R . .
H64C H 0.0795 0.8192 0.7080 0.103 Uiso 1 1 calc R . .
C65 C 0.1882(5) 0.9459(5) 0.30724(15) 0.0566(9) Uani 0.529(5) 1 d PU D 1
H65A H 0.1068 0.9256 0.3097 0.068 Uiso 0.529(5) 1 calc PR D 1
H65B H 0.2049 1.0237 0.3095 0.068 Uiso 0.529(5) 1 calc PR D 1
C65B C 0.2575(6) 0.9713(5) 0.30862(17) 0.0566(9) Uani 0.471(5) 1 d PU D 2
H65C H 0.3367 1.0035 0.3073 0.068 Uiso 0.471(5) 1 calc PR D 2
H65D H 0.2128 1.0288 0.3133 0.068 Uiso 0.471(5) 1 calc PR D 2
C66 C 0.2504(4) 0.9112(3) 0.34127(9) 0.0804(10) Uani 1 1 d . . .
H66A H 0.3288 0.9164 0.3338 0.096 Uiso 0.529(5) 1 calc PR D 1
H66B H 0.2215 0.8351 0.3405 0.096 Uiso 0.529(5) 1 calc PR D 1
H66C H 0.3099 0.8668 0.3389 0.096 Uiso 0.471(5) 1 calc PR D 2
H66D H 0.1777 0.8627 0.3357 0.096 Uiso 0.471(5) 1 calc PR D 2
C67 C 0.2579(4) 0.9546(3) 0.38443(9) 0.0931(13) Uani 1 1 d DU D .
H67C H 0.1802 0.9607 0.3909 0.112 Uiso 0.429(16) 1 calc PR E 2
H67D H 0.2993 1.0274 0.3863 0.112 Uiso 0.429(16) 1 calc PR E 2
H67A H 0.3302 1.0038 0.3891 0.112 Uiso 0.571(16) 1 calc PR E 1
H67B H 0.1985 0.9993 0.3860 0.112 Uiso 0.571(16) 1 calc PR E 1
C68 C 0.2523(12) 0.9029(7) 0.4197(2) 0.082(3) Uani 0.571(16) 1 d PDU D 1
H68A H 0.2878 0.8399 0.4131 0.098 Uiso 0.571(16) 1 calc PR E 1
H68B H 0.1714 0.8764 0.4208 0.098 Uiso 0.571(16) 1 calc PR E 1
C68B C 0.3073(9) 0.9072(7) 0.41823(19) 0.046(2) Uani 0.429(16) 1 d PDU D 2
H68C H 0.3891 0.9153 0.4155 0.055 Uiso 0.429(16) 1 calc PR E 2
H68D H 0.2780 0.8308 0.4133 0.055 Uiso 0.429(16) 1 calc PR E 2
C69 C 0.2934(4) 0.9424(3) 0.46153(9) 0.0826(10) Uani 1 1 d DU . .
H69C H 0.2116 0.9372 0.4639 0.099 Uiso 0.429(16) 1 calc PR E 2
H69D H 0.3256 1.0182 0.4668 0.099 Uiso 0.429(16) 1 calc PR E 2
H69A H 0.2579 1.0053 0.4685 0.099 Uiso 0.571(16) 1 calc PR E 1
H69B H 0.3745 0.9687 0.4609 0.099 Uiso 0.571(16) 1 calc PR E 1
C70 C 0.2851(11) 0.8853(6) 0.4968(2) 0.074(2) Uani 0.571(16) 1 d PDU E 1
H70A H 0.3203 0.8221 0.4899 0.089 Uiso 0.571(16) 1 calc PR E 1
H70B H 0.2040 0.8594 0.4977 0.089 Uiso 0.571(16) 1 calc PR E 1
C70B C 0.3394(9) 0.8923(8) 0.4957(2) 0.048(2) Uani 0.429(16) 1 d PDU E 2
H70C H 0.3067 0.8166 0.4905 0.057 Uiso 0.429(16) 1 calc PR E 2
H70D H 0.4210 0.8969 0.4930 0.057 Uiso 0.429(16) 1 calc PR E 2
C71 C 0.3275(4) 0.9262(3) 0.53872(9) 0.0833(11) Uani 1 1 d D . .
H71C H 0.3799 0.9936 0.5456 0.100 Uiso 0.429(16) 1 calc PR E 2
H71D H 0.2509 0.9443 0.5389 0.100 Uiso 0.429(16) 1 calc PR E 2
H71A H 0.4030 0.9664 0.5365 0.100 Uiso 0.571(16) 1 calc PR E 1
H71B H 0.2801 0.9792 0.5473 0.100 Uiso 0.571(16) 1 calc PR E 1
C72 C 0.3408(5) 0.8710(3) 0.57382(10) 0.0965(14) Uani 1 1 d D E .
H72A H 0.2725 0.8169 0.5717 0.116 Uiso 1 1 calc R . .
H72B H 0.4037 0.8321 0.5684 0.116 Uiso 1 1 calc R . .
C73 C 0.3596(4) 0.9113(3) 0.61647(10) 0.0881(12) Uani 1 1 d D . .
H73A H 0.3011 0.9558 0.6214 0.106 Uiso 1 1 calc R E .
H73B H 0.4320 0.9601 0.6193 0.106 Uiso 1 1 calc R . .
C74 C 0.3639(4) 0.8534(3) 0.65158(10) 0.0858(11) Uani 1 1 d D E .
H74A H 0.4259 0.8124 0.6478 0.103 Uiso 1 1 calc R . .
H74B H 0.2938 0.8013 0.6480 0.103 Uiso 1 1 calc R . .
C75 C 0.3771(5) 0.8955(3) 0.69472(11) 0.1043(15) Uani 1 1 d D . .
H75A H 0.3179 0.9398 0.6985 0.125 Uiso 1 1 calc R E .
H75B H 0.4497 0.9442 0.6990 0.125 Uiso 1 1 calc R . .
C76 C 0.3753(5) 0.8340(4) 0.72905(11) 0.1072(16) Uani 1 1 d D E .
H76A H 0.3532 0.8745 0.7536 0.161 Uiso 1 1 calc R . .
H76B H 0.4503 0.8166 0.7354 0.161 Uiso 1 1 calc R . .
H76C H 0.3211 0.7689 0.7216 0.161 Uiso 1 1 calc R . .
C77 C 0.2586(2) 0.6757(3) 0.09768(8) 0.0590(7) Uani 1 1 d . C .
C78 C -0.1091(3) 0.24608(19) 0.17559(7) 0.0519(6) Uani 1 1 d . C .
C79 C -0.0426(4) 0.7782(3) 0.09348(8) 0.0830(11) Uani 1 1 d D C .
C80 C 0.3639(3) 1.2200(3) 0.17337(13) 0.0482(9) Uani 0.678(5) 1 d PDU B 1
C80B C 0.3140(7) 1.1951(6) 0.1487(2) 0.0473(18) Uani 0.322(5) 1 d PDU B 2
C102 C 0.0660(4) 0.5350(4) 0.93225(12) 0.0688(18) Uani 0.50 1 d PGDU F 1
H102 H 0.0185 0.4802 0.9144 0.083 Uiso 0.50 1 calc PR F 1
C101 C 0.0970(4) 0.5206(3) 0.97313(12) 0.0641(15) Uani 0.50 1 d PGDU F 1
H101 H 0.0707 0.4560 0.9833 0.077 Uiso 0.50 1 calc PR F 1
N100 N 0.1665(5) 0.6008(4) 0.99920(10) 0.0616(17) Uani 0.50 1 d PGDU F 1
C105 C 0.2050(6) 0.6953(4) 0.98437(13) 0.064(2) Uani 0.50 1 d PGDU F 1
H105 H 0.2525 0.7501 1.0022 0.077 Uiso 0.50 1 calc PR F 1
C104 C 0.1740(5) 0.7098(3) 0.94349(14) 0.0731(17) Uani 0.50 1 d PGDU F 1
H104 H 0.2003 0.7744 0.9334 0.088 Uiso 0.50 1 calc PR F 1
C103 C 0.1045(5) 0.6296(4) 0.91743(10) 0.0642(16) Uani 0.50 1 d PGDU F 1
H103 H 0.0833 0.6395 0.8895 0.077 Uiso 0.50 1 calc PR F 1
C109 C 0.1183(19) 0.6484(13) 0.9213(5) 0.205(8) Uani 0.50 1 d PDU G 2
H109 H 0.0858 0.6322 0.8933 0.246 Uiso 0.50 1 calc PR G 2
C110 C 0.1860(15) 0.7513(14) 0.9305(3) 0.201(7) Uani 0.50 1 d PDU G 2
H110 H 0.1970 0.8017 0.9113 0.242 Uiso 0.50 1 calc PR G 2
C111 C 0.2335(12) 0.7661(11) 0.9722(3) 0.137(4) Uani 0.50 1 d PDU G 2
H111 H 0.2812 0.8304 0.9827 0.164 Uiso 0.50 1 calc PR G 2
N106 N 0.2121(12) 0.6898(10) 0.9977(3) 0.124(4) Uani 0.50 1 d PDU G 2
C107 C 0.1488(14) 0.5974(13) 0.9868(4) 0.115(4) Uani 0.50 1 d PDU G 2
H107 H 0.1409 0.5487 1.0067 0.138 Uiso 0.50 1 calc PR G 2
C108 C 0.0915(15) 0.5675(11) 0.9464(3) 0.135(4) Uani 0.50 1 d PDU G 2
H108 H 0.0426 0.5029 0.9376 0.162 Uiso 0.50 1 calc PR G 2
N115 N 0.9533(5) 0.8164(4) 0.99032(15) 0.1343(17) Uani 1 1 d DU . .
C114 C 0.9947(9) 0.8843(6) 0.96748(19) 0.176(3) Uani 1 1 d DU . .
H114 H 1.0453 0.9461 0.9789 0.211 Uiso 1 1 calc R . .
C113 C 0.9630(7) 0.8634(6) 0.9268(2) 0.159(3) Uani 1 1 d DU . .
H113 H 0.9929 0.9128 0.9092 0.191 Uiso 1 1 calc R . .
C112 C 0.8902(6) 0.7759(5) 0.90833(14) 0.136(2) Uani 1 1 d DU . .
H112 H 0.8682 0.7670 0.8792 0.164 Uiso 1 1 calc R . .
C117 C 0.8502(7) 0.7016(6) 0.9331(2) 0.154(2) Uani 1 1 d DU . .
H117 H 0.8023 0.6381 0.9217 0.185 Uiso 1 1 calc R . .
C116 C 0.8860(6) 0.7256(5) 0.97962(19) 0.1278(19) Uani 1 1 d DU . .
H116 H 0.8621 0.6793 0.9992 0.153 Uiso 1 1 calc R . .
C125 C 0.4076(6) -0.0214(7) 0.8824(2) 0.067(3) Uani 0.634(5) 1 d PDU H 1
H125 H 0.4407 -0.0776 0.8918 0.080 Uiso 0.634(5) 1 calc PR H 1
C126 C 0.4611(6) 0.0790(6) 0.8951(3) 0.0777(19) Uani 0.634(5) 1 d PDU H 1
H126 H 0.5296 0.0917 0.9126 0.093 Uiso 0.634(5) 1 calc PR H 1
C127 C 0.4148(5) 0.1595(4) 0.8823(2) 0.0836(17) Uani 0.634(5) 1 d PDU H 1
H127 H 0.4494 0.2305 0.8905 0.100 Uiso 0.634(5) 1 calc PR H 1
C128 C 0.3164(5) 0.1356(5) 0.8570(3) 0.103(2) Uani 0.634(5) 1 d PDU H 1
H128 H 0.2812 0.1897 0.8468 0.124 Uiso 0.634(5) 1 calc PR H 1
C129 C 0.2704(5) 0.0328(4) 0.8468(2) 0.091(2) Uani 0.634(5) 1 d PDU H 1
H129 H 0.2008 0.0170 0.8299 0.109 Uiso 0.634(5) 1 calc PR H 1
N124 N 0.3151(5) -0.0448(4) 0.85842(18) 0.0672(15) Uani 0.634(5) 1 d PDU H 1
C120 C 0.4735(5) 0.0645(8) 0.9044(4) 0.088(5) Uani 0.366(5) 1 d PGDU H 2
H120 H 0.5533 0.0768 0.9084 0.106 Uiso 0.366(5) 1 calc PR H 2
C121 C 0.4132(7) 0.1398(5) 0.9209(3) 0.087(3) Uani 0.366(5) 1 d PGDU H 2
H121 H 0.4517 0.2035 0.9362 0.105 Uiso 0.366(5) 1 calc PR H 2
C122 C 0.2964(7) 0.1218(5) 0.9150(3) 0.095(3) Uani 0.366(5) 1 d PGDU H 2
H122 H 0.2551 0.1732 0.9263 0.114 Uiso 0.366(5) 1 calc PR H 2
C123 C 0.2400(5) 0.0285(5) 0.8926(3) 0.082(3) Uani 0.366(5) 1 d PGDU H 2
H123 H 0.1602 0.0163 0.8886 0.099 Uiso 0.366(5) 1 calc PR H 2
N118 N 0.3004(7) -0.0467(5) 0.8760(2) 0.064(2) Uani 0.366(5) 1 d PGDU H 2
C119 C 0.4172(7) -0.0287(7) 0.8819(4) 0.072(5) Uani 0.366(5) 1 d PGDU H 2
H119 H 0.4584 -0.0801 0.8706 0.086 Uiso 0.366(5) 1 calc PR H 2
C132 C 0.6708(6) 0.5129(7) 0.1024(3) 0.102(2) Uani 0.727(8) 1 d PDU I 1
H132 H 0.7278 0.5198 0.0838 0.123 Uiso 0.727(8) 1 calc PR I 1
N130 N 0.5448(3) 0.4025(3) 0.13742(15) 0.0736(14) Uani 0.727(8) 1 d PDU I 1
C138 C 0.5235(8) 0.4821(8) 0.1812(4) 0.055(3) Uani 0.273(8) 1 d PDU I 2
H138 H 0.4803 0.4798 0.2045 0.066 Uiso 0.273(8) 1 calc PR I 2
C139 C 0.5733(7) 0.3979(7) 0.1673(3) 0.053(3) Uani 0.273(8) 1 d PDU I 2
H139 H 0.5662 0.3366 0.1813 0.063 Uiso 0.273(8) 1 calc PR I 2
C140 C 0.6326(11) 0.4034(9) 0.1336(4) 0.061(3) Uani 0.273(8) 1 d PDU I 2
H140 H 0.6672 0.3456 0.1237 0.073 Uiso 0.273(8) 1 calc PR I 2
C141 C 0.6429(14) 0.4923(13) 0.1138(4) 0.062(3) Uani 0.273(8) 1 d PDU I 2
H141 H 0.6843 0.4946 0.0900 0.075 Uiso 0.273(8) 1 calc PR I 2
N136 N 0.5958(11) 0.5767(10) 0.1271(3) 0.057(3) Uani 0.273(8) 1 d PDU I 2
C135 C 0.5062(5) 0.4873(5) 0.1539(3) 0.098(2) Uani 0.727(8) 1 d PDU I 1
H135 H 0.4477 0.4778 0.1719 0.117 Uiso 0.727(8) 1 calc PR I 1
C137 C 0.5377(13) 0.5699(12) 0.1604(4) 0.054(3) Uani 0.273(8) 1 d PDU I 2
H137 H 0.5045 0.6286 0.1704 0.064 Uiso 0.273(8) 1 calc PR I 2
C133 C 0.6286(6) 0.5998(7) 0.1191(3) 0.122(4) Uani 0.727(8) 1 d PDU I 1
H133 H 0.6557 0.6675 0.1117 0.147 Uiso 0.727(8) 1 calc PR I 1
C131 C 0.6281(5) 0.4155(7) 0.1135(2) 0.0881(19) Uani 0.727(8) 1 d PDU I 1
H131 H 0.6600 0.3560 0.1036 0.106 Uiso 0.727(8) 1 calc PR I 1
C134 C 0.5473(8) 0.5879(7) 0.1463(4) 0.124(4) Uani 0.727(8) 1 d PDU I 1
H134 H 0.5201 0.6471 0.1594 0.148 Uiso 0.727(8) 1 calc PR I 1
H8 H -0.243(5) 0.175(2) 0.1539(16) 0.148 Uiso 1 1 d D . .
H5 H 0.281(10) 0.735(9) 0.0536(8) 0.148 Uiso 0.50 1 d PD J 2

loop_
_atom_site_aniso_label
_atom_site_aniso_U_11
_atom_site_aniso_U_22
_atom_site_aniso_U_33
_atom_site_aniso_U_23
_atom_site_aniso_U_13
_atom_site_aniso_U_12
O1 0.0382(7) 0.0586(9) 0.0297(7) -0.0009(6) 0.0000(6) 0.0075(7)
O2 0.0412(7) 0.0371(7) 0.0273(6) 0.0037(5) 0.0012(5) 0.0013(6)
O3 0.0381(7) 0.0468(8) 0.0229(6) 0.0082(5) 0.0057(5) 0.0078(6)
O4 0.0537(9) 0.0582(10) 0.0300(7) 0.0068(7) 0.0066(6) 0.0029(8)
O5 0.1099(18) 0.0822(15) 0.0409(10) 0.0204(10) -0.0054(11) -0.0231(14)
O6 0.0917(15) 0.0762(14) 0.0342(8) 0.0063(9) -0.0105(9) -0.0133(12)
O7 0.0924(15) 0.0375(9) 0.0679(12) 0.0056(8) -0.0071(10) 0.0014(9)
O8 0.0734(13) 0.0488(11) 0.0773(14) -0.0030(10) -0.0085(11) -0.0123(10)
O9 0.177(3) 0.0859(17) 0.0302(9) -0.0043(10) 0.0069(13) 0.0016(18)
O10 0.172(3) 0.0943(18) 0.0321(10) 0.0130(11) 0.0313(13) 0.0065(18)
O11 0.0583(17) 0.0527(16) 0.069(2) 0.0274(15) 0.0203(15) 0.0081(13)
O11B 0.072(4) 0.057(4) 0.081(5) 0.037(4) 0.025(4) 0.015(3)
O12 0.0671(19) 0.0529(17) 0.096(3) 0.0264(16) 0.0424(18) 0.0080(14)
O12B 0.062(3) 0.051(3) 0.049(3) 0.023(2) 0.012(2) 0.005(2)
C1 0.0387(10) 0.0476(12) 0.0389(10) -0.0009(9) 0.0048(8) 0.0025(9)
C2 0.0464(12) 0.0517(13) 0.0386(11) 0.0083(9) 0.0064(9) 0.0017(10)
C3 0.0426(11) 0.0537(13) 0.0334(10) 0.0051(9) 0.0021(8) 0.0022(10)
C4 0.0392(10) 0.0469(12) 0.0321(9) 0.0007(8) 0.0011(8) 0.0035(9)
C5 0.0364(10) 0.0476(12) 0.0322(9) 0.0039(8) 0.0043(8) 0.0093(9)
C6 0.0366(10) 0.0525(12) 0.0281(9) 0.0012(8) 0.0037(7) 0.0080(9)
C7 0.0468(11) 0.0447(11) 0.0325(9) 0.0066(8) 0.0020(8) 0.0127(9)
C8 0.0474(11) 0.0390(10) 0.0267(8) 0.0078(7) 0.0024(8) 0.0056(9)
C9 0.0592(13) 0.0382(11) 0.0297(9) 0.0081(8) 0.0049(9) 0.0070(10)
C10 0.0607(13) 0.0372(11) 0.0273(9) 0.0075(8) 0.0020(9) -0.0028(10)
C11 0.0476(11) 0.0430(11) 0.0294(9) 0.0083(8) 0.0004(8) -0.0049(9)
C12 0.0434(10) 0.0390(10) 0.0275(9) 0.0073(7) 0.0016(7) 0.0012(9)
C13 0.0435(10) 0.0345(10) 0.0251(8) 0.0062(7) 0.0020(7) 0.0003(8)
C14 0.0369(10) 0.0445(11) 0.0364(10) 0.0089(8) 0.0011(8) 0.0015(9)
C15 0.0393(10) 0.0431(11) 0.0306(9) 0.0083(8) 0.0020(8) 0.0054(9)
C16 0.0568(13) 0.0459(12) 0.0293(10) 0.0008(8) 0.0007(9) 0.0055(10)
C17 0.0754(16) 0.0550(14) 0.0252(10) 0.0055(9) 0.0099(10) 0.0098(12)
C18 0.0708(15) 0.0459(12) 0.0295(10) 0.0104(9) 0.0146(10) 0.0055(11)
C19 0.0480(11) 0.0412(11) 0.0289(9) 0.0067(8) 0.0090(8) 0.0072(9)
C20 0.0388(10) 0.0433(11) 0.0233(8) 0.0072(7) 0.0047(7) 0.0072(8)
C21 0.0556(13) 0.0397(11) 0.0329(10) 0.0029(8) 0.0147(9) 0.0036(10)
C22 0.0592(13) 0.0363(11) 0.0369(10) -0.0026(8) 0.0163(9) -0.0025(10)
C23 0.0800(18) 0.0355(11) 0.0662(16) 0.0095(11) 0.0393(14) 0.0072(12)
C24 0.093(2) 0.0374(13) 0.100(2) 0.0168(14) 0.061(2) 0.0095(14)
C25 0.0723(18) 0.0408(13) 0.085(2) -0.0003(13) 0.0444(16) -0.0060(12)
C26 0.0543(13) 0.0424(12) 0.0501(12) -0.0076(10) 0.0138(10) -0.0065(10)
C27 0.0540(13) 0.0419(11) 0.0339(10) -0.0033(8) 0.0093(9) -0.0067(10)
C28 0.0485(12) 0.0553(14) 0.0471(12) -0.0043(11) 0.0052(10) -0.0045(11)
C29 0.0361(19) 0.107(4) 0.0320(18) 0.005(2) 0.0016(13) 0.009(2)
C29B 0.036(7) 0.087(11) 0.028(6) 0.000(6) 0.005(5) 0.022(7)
C30 0.0384(15) 0.099(3) 0.0338(16) 0.0060(16) -0.0037(11) -0.0065(16)
C30B 0.053(6) 0.072(7) 0.035(5) 0.006(5) -0.004(5) 0.019(6)
C31 0.0475(17) 0.073(3) 0.0329(16) 0.0039(16) -0.0033(13) 0.0008(17)
C31B 0.049(6) 0.068(7) 0.040(5) 0.005(5) -0.002(4) 0.002(6)
C32 0.045(2) 0.105(3) 0.0354(14) -0.0004(17) -0.0004(14) -0.0075(19)
C32B 0.045(2) 0.105(3) 0.0354(14) -0.0004(17) -0.0004(14) -0.0075(19)
C33 0.089(2) 0.113(3) 0.0412(14) -0.0078(16) -0.0174(14) 0.032(2)
C34 0.079(2) 0.132(3) 0.0350(13) 0.0018(16) 0.0033(13) -0.027(2)
C35 0.098(3) 0.095(3) 0.0437(15) -0.0026(15) -0.0208(15) 0.018(2)
C36 0.082(2) 0.120(3) 0.0374(13) 0.0069(16) 0.0082(13) -0.014(2)
C37 0.095(2) 0.082(2) 0.0477(15) 0.0069(14) -0.0201(15) 0.0042(18)
C38 0.079(2) 0.094(2) 0.0431(14) 0.0083(14) 0.0103(13) -0.0065(18)
C39 0.113(3) 0.0655(19) 0.0513(16) 0.0118(14) -0.0247(17) -0.0009(18)
C40 0.093(2) 0.076(2) 0.0448(14) 0.0132(13) 0.0039(14) 0.0025(17)
C41 0.0419(10) 0.0438(11) 0.0276(9) 0.0021(8) 0.0014(8) 0.0062(9)
C42 0.0458(11) 0.0420(11) 0.0296(9) 0.0057(8) 0.0018(8) 0.0043(9)
C43 0.0438(11) 0.0504(12) 0.0308(10) 0.0053(9) 0.0025(8) 0.0014(10)
C44 0.0650(14) 0.0467(12) 0.0302(10) 0.0070(9) 0.0023(9) 0.0078(11)
C45 0.0513(12) 0.0597(14) 0.0300(10) 0.0095(9) 0.0018(9) -0.0014(11)
C46 0.0788(17) 0.0491(13) 0.0326(11) 0.0088(9) 0.0036(11) 0.0089(12)
C47 0.0543(13) 0.0610(15) 0.0328(11) 0.0098(10) -0.0005(9) -0.0060(11)
C48 0.0831(18) 0.0538(14) 0.0341(11) 0.0108(10) 0.0027(11) 0.0101(13)
C49 0.0561(13) 0.0582(14) 0.0334(11) 0.0112(10) -0.0016(9) -0.0064(11)
C50 0.0726(17) 0.0602(15) 0.0348(11) 0.0128(10) 0.0052(11) 0.0104(13)
C51 0.0538(13) 0.0672(16) 0.0340(11) 0.0137(10) 0.0003(9) 0.0024(12)
C52 0.0568(14) 0.089(2) 0.0379(12) 0.0245(12) 0.0054(10) 0.0126(14)
C53 0.0447(11) 0.0610(14) 0.0306(10) 0.0131(9) 0.0093(8) 0.0181(10)
C54 0.0634(14) 0.0605(14) 0.0319(10) 0.0105(10) 0.0136(10) 0.0223(12)
C55 0.0439(11) 0.0573(13) 0.0276(9) 0.0087(9) 0.0081(8) 0.0100(10)
C56 0.0678(15) 0.0625(15) 0.0301(10) 0.0087(10) 0.0106(10) 0.0134(13)
C57 0.0540(13) 0.0675(15) 0.0286(10) 0.0074(10) 0.0065(9) 0.0171(12)
C58 0.0682(16) 0.0663(16) 0.0292(10) 0.0072(10) 0.0075(10) 0.0137(13)
C59 0.0720(17) 0.0712(17) 0.0285(10) 0.0051(10) 0.0032(10) 0.0245(14)
C60 0.0658(15) 0.0644(15) 0.0308(10) 0.0089(10) 0.0074(10) 0.0122(13)
C61 0.091(2) 0.0728(18) 0.0277(10) 0.0040(11) 0.0006(11) 0.0300(16)
C62 0.0615(14) 0.0649(15) 0.0292(10) 0.0066(10) 0.0051(9) 0.0116(12)
C63 0.118(3) 0.078(2) 0.0292(11) 0.0065(12) 0.0001(13) 0.0380(19)
C64 0.082(2) 0.096(2) 0.0303(11) 0.0115(13) 0.0043(12) 0.0140(17)
C65 0.061(2) 0.065(3) 0.0399(16) -0.0005(16) 0.004(2) 0.004(2)
C65B 0.061(2) 0.065(3) 0.0399(16) -0.0005(16) 0.004(2) 0.004(2)
C66 0.129(3) 0.0657(19) 0.0433(14) 0.0002(13) -0.0105(16) 0.0180(19)
C67 0.152(4) 0.092(3) 0.0407(15) 0.0024(15) 0.0093(18) 0.043(3)
C68 0.094(6) 0.074(4) 0.060(3) -0.016(3) 0.004(4) -0.021(5)
C68B 0.056(4) 0.048(4) 0.032(3) 0.007(2) 0.002(3) 0.005(4)
C69 0.131(3) 0.076(2) 0.0443(15) -0.0011(14) 0.0060(17) 0.032(2)
C70 0.091(6) 0.058(3) 0.064(3) 0.001(2) 0.005(4) -0.013(5)
C70B 0.054(4) 0.052(4) 0.034(3) 0.007(2) 0.000(3) 0.000(4)
C71 0.138(3) 0.0668(19) 0.0491(16) 0.0028(14) 0.0062(18) 0.034(2)
C72 0.177(5) 0.0587(18) 0.0489(16) 0.0056(14) -0.002(2) 0.009(2)
C73 0.151(4) 0.0630(19) 0.0534(17) 0.0056(14) 0.004(2) 0.030(2)
C74 0.136(3) 0.0659(19) 0.0496(16) 0.0073(14) -0.0002(18) 0.003(2)
C75 0.179(5) 0.082(2) 0.0555(18) 0.0094(17) -0.004(2) 0.039(3)
C76 0.147(4) 0.106(3) 0.0532(18) 0.0147(19) -0.006(2) -0.025(3)
C77 0.0612(15) 0.0762(18) 0.0354(12) 0.0088(12) -0.0027(10) 0.0001(14)
C78 0.0771(17) 0.0392(12) 0.0350(11) 0.0078(9) -0.0007(10) -0.0034(12)
C79 0.139(3) 0.087(2) 0.0271(12) 0.0067(14) 0.0156(15) 0.026(2)
C80 0.054(2) 0.0419(18) 0.047(2) 0.0080(15) 0.0126(18) -0.0021(16)
C80B 0.059(4) 0.036(3) 0.047(4) 0.007(3) 0.013(4) 0.002(3)
C102 0.088(4) 0.080(4) 0.038(3) -0.004(3) -0.001(3) 0.021(3)
C101 0.091(4) 0.052(3) 0.041(3) 0.000(2) -0.016(3) -0.003(3)
N100 0.082(4) 0.052(3) 0.041(3) 0.003(2) -0.010(2) -0.010(3)
C105 0.084(4) 0.058(4) 0.049(4) 0.022(3) 0.009(3) -0.009(3)
C104 0.100(5) 0.083(4) 0.032(3) 0.001(3) 0.010(3) 0.002(4)
C103 0.091(4) 0.082(4) 0.024(3) 0.007(2) 0.003(2) 0.026(3)
C109 0.38(2) 0.147(12) 0.073(8) 0.017(7) -0.001(11) 0.015(13)
C110 0.34(2) 0.189(12) 0.066(6) 0.039(8) 0.020(9) -0.007(13)
C111 0.215(12) 0.143(8) 0.060(5) 0.033(5) 0.035(6) 0.027(8)
N106 0.162(9) 0.138(9) 0.086(6) 0.053(5) 0.026(5) 0.037(7)
C107 0.145(11) 0.129(9) 0.084(6) 0.026(7) 0.012(6) 0.050(7)
C108 0.224(13) 0.128(8) 0.068(6) 0.014(6) 0.012(6) 0.076(8)
N115 0.186(5) 0.123(4) 0.108(3) 0.029(3) 0.052(3) 0.043(3)
C114 0.304(10) 0.141(5) 0.090(3) 0.028(3) 0.043(5) 0.039(5)
C113 0.227(8) 0.139(5) 0.112(4) 0.011(4) -0.027(5) 0.055(5)
C112 0.183(6) 0.182(6) 0.049(2) 0.015(3) 0.014(3) 0.043(4)
C117 0.204(7) 0.157(5) 0.117(4) 0.017(4) 0.062(4) 0.056(5)
C116 0.159(5) 0.121(4) 0.128(4) 0.053(3) 0.072(4) 0.046(3)
C125 0.069(5) 0.069(4) 0.059(5) -0.011(4) 0.006(3) 0.014(4)
C126 0.057(3) 0.081(4) 0.082(4) -0.009(3) 0.000(3) -0.013(3)
C127 0.077(3) 0.053(3) 0.110(5) -0.011(3) 0.022(3) -0.014(2)
C128 0.079(4) 0.056(3) 0.169(7) 0.027(4) -0.006(4) -0.005(3)
C129 0.071(3) 0.057(3) 0.134(6) 0.006(3) -0.019(3) -0.002(2)
N124 0.071(3) 0.049(2) 0.073(4) 0.005(2) -0.010(3) -0.0066(19)
C120 0.070(7) 0.089(8) 0.096(11) 0.010(7) -0.011(6) -0.006(5)
C121 0.100(6) 0.062(5) 0.087(7) 0.007(5) -0.022(5) -0.010(5)
C122 0.106(6) 0.058(5) 0.115(8) -0.016(5) -0.011(6) 0.024(5)
C123 0.068(5) 0.048(4) 0.125(9) 0.002(4) -0.008(5) 0.007(4)
N118 0.066(5) 0.044(4) 0.074(6) 0.009(4) -0.014(5) -0.003(3)
C119 0.056(7) 0.057(7) 0.100(13) 0.018(6) 0.013(7) -0.006(6)
C132 0.058(3) 0.147(6) 0.106(5) 0.080(4) 0.008(3) -0.014(3)
N130 0.062(2) 0.075(2) 0.092(3) 0.036(2) 0.030(2) 0.0085(18)
C138 0.044(5) 0.068(6) 0.053(5) 0.016(4) 0.002(4) 0.005(4)
C139 0.060(5) 0.048(5) 0.045(5) 0.011(4) -0.015(4) -0.002(4)
C140 0.078(8) 0.049(6) 0.059(6) 0.005(5) -0.002(5) 0.026(5)
C141 0.071(10) 0.069(8) 0.055(7) 0.022(6) 0.013(5) 0.023(7)
N136 0.048(7) 0.051(6) 0.078(6) 0.028(5) 0.019(5) 0.007(5)
C135 0.067(3) 0.076(4) 0.166(7) 0.054(4) 0.051(4) 0.015(3)
C137 0.044(6) 0.056(7) 0.063(6) 0.011(5) 0.005(4) 0.011(6)
C133 0.052(4) 0.118(5) 0.213(9) 0.122(6) 0.008(4) -0.005(3)
C131 0.070(3) 0.112(5) 0.091(4) 0.043(4) 0.029(3) 0.007(3)
C134 0.068(4) 0.078(4) 0.241(12) 0.079(6) 0.037(6) 0.010(3)

loop_
_atom_type_symbol
_atom_type_description
_atom_type_scat_dispersion_real
_atom_type_scat_dispersion_imag
_atom_type_scat_source
C C 0.0181 0.0091 'International Tables Vol C Tables 4.2.6.8 and 6.1.1.4'
H H 0.0000 0.0000 'International Tables Vol C Tables 4.2.6.8 and 6.1.1.4'
N N 0.0311 0.0180 'International Tables Vol C Tables 4.2.6.8 and 6.1.1.4'
O O 0.0492 0.0322 'International Tables Vol C Tables 4.2.6.8 and 6.1.1.4'

loop_
_geom_angle_atom_site_label_1
_geom_angle_atom_site_label_2
_geom_angle_atom_site_label_3
_geom_angle
C6 O1 C29 109.9(2)
C6 O1 C29B 119.7(5)
C13 O2 C41 113.39(15)
C20 O3 C53 113.25(14)
C27 O4 C65 117.9(3)
C27 O4 C65B 101.5(3)
C77 O5 H5 111(8)
C77 O6 H6 111(6)
C78 O8 H8 111(4)
C79 O10 H10 108(2)
C80 O12 H12 111(4)
C80B O12B H12B 109.5
C2 C1 C6 118.4(2)
C2 C1 C28 119.6(2)
C6 C1 C28 121.9(2)
C1 C2 H2 119.7
C3 C2 C1 120.6(2)
C3 C2 H2 119.7
C2 C3 C77 119.5(2)
C4 C3 C2 120.0(2)
C4 C3 C77 120.5(2)
C3 C4 H4 119.5
C3 C4 C5 121.0(2)
C5 C4 H4 119.5
C4 C5 C6 118.0(2)
C4 C5 C7 119.1(2)
C6 C5 C7 122.88(18)
O1 C6 C1 118.6(2)
O1 C6 C5 119.5(2)
C1 C6 C5 121.86(19)
C5 C7 H7A 109.5
C5 C7 H7B 109.5
H7A C7 H7B 108.1
C8 C7 C5 110.65(16)
C8 C7 H7A 109.5
C8 C7 H7B 109.5
C9 C8 C7 121.89(19)
C9 C8 C13 118.4(2)
C13 C8 C7 119.68(19)
C8 C9 H9 119.8
C8 C9 C10 120.4(2)
C10 C9 H9 119.8
C9 C10 C78 119.5(2)
C11 C10 C9 120.0(2)
C11 C10 C78 120.5(2)
C10 C11 H11 119.6
C12 C11 C10 120.9(2)
C12 C11 H11 119.6
C11 C12 C13 117.8(2)
C11 C12 C14 120.98(19)
C13 C12 C14 121.12(19)
O2 C13 C8 118.13(18)
O2 C13 C12 119.94(18)
C12 C13 C8 121.82(19)
C12 C14 H14A 109.0
C12 C14 H14B 109.0
C12 C14 C15 112.72(17)
H14A C14 H14B 107.8
C15 C14 H14A 109.0
C15 C14 H14B 109.0
C16 C15 C14 120.1(2)
C16 C15 C20 118.16(19)
C20 C15 C14 121.78(18)
C15 C16 H16 119.6
C17 C16 C15 120.8(2)
C17 C16 H16 119.6
C16 C17 C18 119.8(2)
C16 C17 C79 119.9(3)
C18 C17 C79 120.3(2)
C17 C18 H18 119.6
C19 C18 C17 120.7(2)
C19 C18 H18 119.6
C18 C19 C20 118.2(2)
C18 C19 C21 119.92(19)
C20 C19 C21 121.84(17)
O3 C20 C15 119.20(18)
O3 C20 C19 118.62(18)
C15 C20 C19 122.16(18)
C19 C21 H21A 109.8
C19 C21 H21B 109.8
H21A C21 H21B 108.3
C22 C21 C19 109.33(17)
C22 C21 H21A 109.8
C22 C21 H21B 109.8
C23 C22 C21 121.8(2)
C27 C22 C21 120.3(2)
C27 C22 C23 117.7(2)
C22 C23 H23 119.7
C22 C23 C24 120.6(3)
C24 C23 H23 119.7
C23 C24 C80 121.9(3)
C23 C24 C80B 106.2(4)
C25 C24 C23 119.9(2)
C25 C24 C80 117.3(3)
C25 C24 C80B 128.8(3)
C24 C25 H25 119.5
C24 C25 C26 121.1(3)
C26 C25 H25 119.5
C25 C26 C27 117.5(3)
C25 C26 C28 122.2(2)
C27 C26 C28 120.1(2)
O4 C27 C22 120.0(2)
O4 C27 C26 117.8(2)
C22 C27 C26 122.1(2)
C1 C28 H28A 109.7
C1 C28 H28B 109.7
C26 C28 C1 110.0(2)
C26 C28 H28A 109.7
C26 C28 H28B 109.7
H28A C28 H28B 108.2
O1 C29 H29A 110.0
O1 C29 H29B 110.0
O1 C29 C30 108.5(3)
H29A C29 H29B 108.4
C30 C29 H29A 110.0
C30 C29 H29B 110.0
O1 C29B H29C 108.7
O1 C29B H29D 108.7
O1 C29B C30B 114.0(9)
H29C C29B H29D 107.6
C30B C29B H29C 108.7
C30B C29B H29D 108.7
C29 C30 H30A 108.3
C29 C30 H30B 108.3
C29 C30 C31 115.9(3)
H30A C30 H30B 107.4
C31 C30 H30A 108.3
C31 C30 H30B 108.3
C29B C30B H30C 109.0
C29B C30B H30D 109.0
H30C C30B H30D 107.8
C31B C30B C29B 113.0(12)
C31B C30B H30C 109.0
C31B C30B H30D 109.0
C30 C31 H31A 109.4
C30 C31 H31B 109.4
C30 C31 C32 111.3(3)
H31A C31 H31B 108.0
C32 C31 H31A 109.4
C32 C31 H31B 109.4
C30B C31B H31C 108.8
C30B C31B H31D 108.8
C30B C31B C32B 113.8(12)
H31C C31B H31D 107.7
C32B C31B H31C 108.8
C32B C31B H31D 108.8
C31 C32 H32A 108.6
C31 C32 H32B 108.6
H32A C32 H32B 107.6
C33 C32 C31 114.7(3)
C33 C32 H32A 108.6
C33 C32 H32B 108.6
C31B C32B H32C 105.5
C31B C32B H32D 105.5
C31B C32B C33 127.2(12)
H32C C32B H32D 106.1
C33 C32B H32C 105.5
C33 C32B H32D 105.5
C32 C33 H33A 108.2
C32 C33 H33B 108.2
C32 C33 H33C 125.2
C32 C33 H33D 83.8
C32 C33 C34 116.5(4)
C32B C33 H33A 131.0
C32B C33 H33B 86.9
C32B C33 H33C 109.4
C32B C33 H33D 109.4
H33A C33 H33B 107.3
H33A C33 H33C 83.0
H33B C33 H33D 129.3
H33C C33 H33D 108.0
C34 C33 C32B 111.2(6)
C34 C33 H33A 108.2
C34 C33 H33B 108.2
C34 C33 H33C 109.4
C34 C33 H33D 109.4
C33 C34 H34A 108.2
C33 C34 H34B 108.2
C33 C34 C35 116.2(3)
H34A C34 H34B 107.4
C35 C34 H34A 108.2
C35 C34 H34B 108.2
C34 C35 H35A 108.2
C34 C35 H35B 108.2
H35A C35 H35B 107.4
C36 C35 C34 116.2(3)
C36 C35 H35A 108.2
C36 C35 H35B 108.2
C35 C36 H36A 108.2
C35 C36 H36B 108.2
C35 C36 C37 116.2(3)
H36A C36 H36B 107.4
C37 C36 H36A 108.2
C37 C36 H36B 108.2
C36 C37 H37A 108.1
C36 C37 H37B 108.1
H37A C37 H37B 107.3
C38 C37 C36 116.8(3)
C38 C37 H37A 108.1
C38 C37 H37B 108.1
C37 C38 H38A 108.0
C37 C38 H38B 108.0
H38A C38 H38B 107.2
C39 C38 C37 117.3(3)
C39 C38 H38A 108.0
C39 C38 H38B 108.0
C38 C39 H39A 108.1
C38 C39 H39B 108.1
C38 C39 C40 116.6(3)
H39A C39 H39B 107.3
C40 C39 H39A 108.1
C40 C39 H39B 108.2
C39 C40 H40A 109.5
C39 C40 H40B 109.5
C39 C40 H40C 109.5
H40A C40 H40B 109.5
H40A C40 H40C 109.5
H40B C40 H40C 109.5
O2 C41 H41A 108.8
O2 C41 H41B 108.8
O2 C41 C42 113.73(17)
H41A C41 H41B 107.7
C42 C41 H41A 108.8
C42 C41 H41B 108.8
C41 C42 H42A 109.6
C41 C42 H42B 109.6
C41 C42 C43 110.27(18)
H42A C42 H42B 108.1
C43 C42 H42A 109.6
C43 C42 H42B 109.6
C42 C43 H43A 108.6
C42 C43 H43B 108.6
H43A C43 H43B 107.6
C44 C43 C42 114.59(19)
C44 C43 H43A 108.6
C44 C43 H43B 108.6
C43 C44 H44A 109.0
C43 C44 H44B 109.0
H44A C44 H44B 107.8
C45 C44 C43 112.9(2)
C45 C44 H44A 109.0
C45 C44 H44B 109.0
C44 C45 H45A 108.4
C44 C45 H45B 108.4
H45A C45 H45B 107.5
C46 C45 C44 115.5(2)
C46 C45 H45A 108.4
C46 C45 H45B 108.4
C45 C46 H46A 108.9
C45 C46 H46B 108.9
C45 C46 C47 113.4(2)
H46A C46 H46B 107.7
C47 C46 H46A 108.9
C47 C46 H46B 108.9
C46 C47 H47A 108.4
C46 C47 H47B 108.4
H47A C47 H47B 107.5
C48 C47 C46 115.5(2)
C48 C47 H47A 108.4
C48 C47 H47B 108.4
C47 C48 H48A 108.9
C47 C48 H48B 108.9
C47 C48 C49 113.4(2)
H48A C48 H48B 107.7
C49 C48 H48A 108.9
C49 C48 H48B 108.9
C48 C49 H49A 108.5
C48 C49 H49B 108.5
H49A C49 H49B 107.5
C50 C49 C48 115.0(2)
C50 C49 H49A 108.5
C50 C49 H49B 108.5
C49 C50 H50A 108.7
C49 C50 H50B 108.7
C49 C50 C51 114.1(2)
H50A C50 H50B 107.6
C51 C50 H50A 108.7
C51 C50 H50B 108.7
C50 C51 H51A 108.9
C50 C51 H51B 108.9
C50 C51 C52 113.4(2)
H51A C51 H51B 107.7
C52 C51 H51A 108.9
C52 C51 H51B 108.9
C51 C52 H52A 109.5
C51 C52 H52B 109.5
C51 C52 H52C 109.5
H52A C52 H52B 109.5
H52A C52 H52C 109.5
H52B C52 H52C 109.5
O3 C53 H53A 110.1
O3 C53 H53B 110.1
O3 C53 C54 107.89(18)
H53A C53 H53B 108.4
C54 C53 H53A 110.1
C54 C53 H53B 110.1
C53 C54 H54A 108.5
C53 C54 H54B 108.5
C53 C54 C55 115.1(2)
H54A C54 H54B 107.5
C55 C54 H54A 108.5
C55 C54 H54B 108.5
C54 C55 H55A 109.0
C54 C55 H55B 109.0
C54 C55 C56 112.8(2)
H55A C55 H55B 107.8
C56 C55 H55A 109.0
C56 C55 H55B 109.0
C55 C56 H56A 108.5
C55 C56 H56B 108.5
H56A C56 H56B 107.5
C57 C56 C55 115.2(2)
C57 C56 H56A 108.5
C57 C56 H56B 108.5
C56 C57 H57A 108.6
C56 C57 H57B 108.6
C56 C57 C58 114.5(2)
H57A C57 H57B 107.6
C58 C57 H57A 108.6
C58 C57 H57B 108.6
C57 C58 H58A 108.5
C57 C58 H58B 108.5
H58A C58 H58B 107.5
C59 C58 C57 115.2(2)
C59 C58 H58A 108.5
C59 C58 H58B 108.5
C58 C59 H59A 108.4
C58 C59 H59B 108.4
C58 C59 C60 115.5(2)
H59A C59 H59B 107.5
C60 C59 H59A 108.4
C60 C59 H59B 108.4
C59 C60 H60A 108.5
C59 C60 H60B 108.5
H60A C60 H60B 107.5
C61 C60 C59 115.0(2)
C61 C60 H60A 108.5
C61 C60 H60B 108.5
C60 C61 H61A 108.2
C60 C61 H61B 108.2
C60 C61 C62 116.2(2)
H61A C61 H61B 107.4
C62 C61 H61A 108.2
C62 C61 H61B 108.2
C61 C62 H62A 108.5
C61 C62 H62B 108.5
H62A C62 H62B 107.5
C63 C62 C61 115.1(2)
C63 C62 H62A 108.5
C63 C62 H62B 108.5
C62 C63 H63A 108.4
C62 C63 H63B 108.4
C62 C63 C64 115.4(3)
H63A C63 H63B 107.5
C64 C63 H63A 108.4
C64 C63 H63B 108.4
C63 C64 H64A 109.5
C63 C64 H64B 109.5
C63 C64 H64C 109.5
H64A C64 H64B 109.5
H64A C64 H64C 109.5
H64B C64 H64C 109.5
O4 C65 H65A 108.9
O4 C65 H65B 108.9
O4 C65 C66 113.4(4)
H65A C65 H65B 107.7
C66 C65 H65A 108.9
C66 C65 H65B 108.9
O4 C65B H65C 109.6
O4 C65B H65D 109.6
H65C C65B H65D 108.1
C66 C65B O4 110.4(5)
C66 C65B H65C 109.6
C66 C65B H65D 109.6
C65 C66 H66A 105.8
C65 C66 H66B 105.8
C65 C66 H66C 126.1
C65 C66 H66D 73.0
C65 C66 C67 125.9(4)
C65B C66 H66A 73.9
C65B C66 H66B 128.7
C65B C66 H66C 106.4
C65B C66 H66D 106.4
C65B C66 C67 123.9(4)
H66A C66 H66B 106.2
H66A C66 H66D 139.8
H66B C66 H66C 66.9
H66C C66 H66D 106.4
C67 C66 H66A 105.8
C67 C66 H66B 105.8
C67 C66 H66C 106.4
C67 C66 H66D 106.4
C66 C67 H67C 106.4
C66 C67 H67D 106.4
C66 C67 H67A 105.0
C66 C67 H67B 105.0
C66 C67 C68B 123.6(4)
H67C C67 H67D 106.5
H67C C67 H67A 133.6
H67D C67 H67B 75.8
H67A C67 H67B 105.8
C68 C67 C66 129.2(5)
C68 C67 H67C 79.9
C68 C67 H67D 120.2
C68 C67 H67A 105.0
C68 C67 H67B 105.0
C68B C67 H67C 106.4
C68B C67 H67D 106.4
C68B C67 H67A 82.8
C68B C67 H67B 126.8
C67 C68 H68A 105.1
C67 C68 H68B 105.1
C67 C68 C69 128.6(6)
H68A C68 H68B 105.9
C69 C68 H68A 105.1
C69 C68 H68B 105.1
C67 C68B H68C 107.1
C67 C68B H68D 107.1
C67 C68B C69 121.1(6)
H68C C68B H68D 106.8
C69 C68B H68C 107.1
C69 C68B H68D 107.1
C68 C69 H69C 80.3
C68 C69 H69D 116.2
C68 C69 H69A 105.8
C68 C69 H69B 105.8
C68 C69 C70 126.2(6)
C68 C69 C70B 132.0(6)
C68B C69 H69C 107.0
C68B C69 H69D 107.0
C68B C69 H69A 120.1
C68B C69 H69B 79.9
C68B C69 C70B 121.4(5)
H69C C69 H69D 106.7
H69C C69 H69A 58.0
H69C C69 H69B 164.2
H69D C69 H69A 48.8
H69D C69 H69B 57.4
H69A C69 H69B 106.2
C70 C69 C68B 130.4(5)
C70 C69 H69C 81.0
C70 C69 H69D 117.5
C70 C69 H69A 105.8
C70 C69 H69B 105.8
C70B C69 H69C 107.0
C70B C69 H69D 107.0
C70B C69 H69A 118.3
C70B C69 H69B 80.1
C69 C70 H70A 106.0
C69 C70 H70B 106.0
C69 C70 C71 125.5(6)
H70A C70 H70B 106.3
C71 C70 H70A 106.0
C71 C70 H70B 106.0
C69 C70B H70C 106.7
C69 C70B H70D 106.7
H70C C70B H70D 106.6
C71 C70B C69 122.4(6)
C71 C70B H70C 106.7
C71 C70B H70D 106.7
C70 C71 H71C 122.2
C70 C71 H71D 80.8
C70 C71 H71A 105.1
C70 C71 H71B 105.1
C70B C71 H71C 105.2
C70B C71 H71D 105.2
C70B C71 H71A 81.0
C70B C71 H71B 122.6
H71C C71 H71D 105.9
H71C C71 H71B 74.5
H71D C71 H71A 134.4
H71A C71 H71B 105.9
C72 C71 C70 128.9(4)
C72 C71 C70B 128.5(4)
C72 C71 H71C 105.2
C72 C71 H71D 105.2
C72 C71 H71A 105.1
C72 C71 H71B 105.1
C71 C72 H72A 105.1
C71 C72 H72B 105.1
H72A C72 H72B 105.9
C73 C72 C71 128.8(3)
C73 C72 H72A 105.1
C73 C72 H72B 105.1
C72 C73 H73A 105.3
C72 C73 H73B 105.3
C72 C73 C74 127.9(3)
H73A C73 H73B 106.0
C74 C73 H73A 105.3
C74 C73 H73B 105.3
C73 C74 H74A 105.6
C73 C74 H74B 105.6
C73 C74 C75 127.0(3)
H74A C74 H74B 106.1
C75 C74 H74A 105.6
C75 C74 H74B 105.6
C74 C75 H75A 106.0
C74 C75 H75B 106.0
C74 C75 C76 125.1(4)
H75A C75 H75B 106.3
C76 C75 H75A 106.0
C76 C75 H75B 106.0
C75 C76 H76A 109.5
C75 C76 H76B 109.5
C75 C76 H76C 109.5
H76A C76 H76B 109.5
H76A C76 H76C 109.5
H76B C76 H76C 109.5
O5 C77 O6 123.0(2)
O5 C77 C3 119.7(3)
O6 C77 C3 117.3(2)
O7 C78 O8 123.1(2)
O7 C78 C10 123.1(3)
O8 C78 C10 113.7(2)
O9 C79 O10 122.7(3)
O9 C79 C17 119.9(3)
O10 C79 C17 117.4(3)
O11 C80 O12 123.8(3)
O11 C80 C24 120.2(3)
O12 C80 C24 115.9(3)
O11B C80B O12B 120.6(6)
O11B C80B C24 128.2(6)
O12B C80B C24 110.1(5)
C101 C102 H102 120.0
C101 C102 C103 120.0
C103 C102 H102 120.0
C102 C101 H101 120.0
C102 C101 N100 120.0
N100 C101 H101 120.0
C101 N100 C105 120.0
N100 C105 H105 120.0
C104 C105 N100 120.0
C104 C105 H105 120.0
C105 C104 H104 120.0
C105 C104 C103 120.0
C103 C104 H104 120.0
C102 C103 H103 120.0
C104 C103 C102 120.0
C104 C103 H103 120.0
C110 C109 H109 114.2
C108 C109 H109 114.2
C108 C109 C110 131.7(16)
C109 C110 H110 125.1
C111 C110 C109 109.8(14)
C111 C110 H110 125.1
C110 C111 H111 119.4
N106 C111 C110 121.1(13)
N106 C111 H111 119.4
C107 N106 C111 125.2(13)
N106 C107 H107 118.7
N106 C107 C108 122.6(14)
C108 C107 H107 118.7
C109 C108 C107 109.6(14)
C109 C108 H108 125.2
C107 C108 H108 125.2
C114 N115 C116 129.7(6)
N115 C114 H114 121.9
N115 C114 C113 116.2(8)
C113 C114 H114 121.9
C114 C113 H113 117.6
C114 C113 C112 124.8(7)
C112 C113 H113 117.6
C113 C112 H112 120.9
C113 C112 C117 118.2(6)
C117 C112 H112 120.9
C112 C117 H117 121.5
C112 C117 C116 116.9(7)
C116 C117 H117 121.5
N115 C116 C117 114.0(5)
N115 C116 H116 123.0
C117 C116 H116 123.0
C126 C125 H125 117.9
N124 C125 H125 117.9
N124 C125 C126 124.3(7)
C125 C126 H126 120.7
C127 C126 C125 118.5(7)
C127 C126 H126 120.7
C126 C127 H127 121.1
C126 C127 C128 117.7(6)
C128 C127 H127 121.1
C127 C128 H128 120.8
C129 C128 C127 118.4(6)
C129 C128 H128 120.8
C128 C129 H129 117.9
N124 C129 C128 124.2(6)
N124 C129 H129 117.9
C125 N124 C129 116.8(6)
C121 C120 H120 120.0
C121 C120 C119 120.0
C119 C120 H120 120.0
C120 C121 H121 120.0
C120 C121 C122 120.0
C122 C121 H121 120.0
C121 C122 H122 120.0
C121 C122 C123 120.0
C123 C122 H122 120.0
C122 C123 H123 120.0
N118 C123 C122 120.0
N118 C123 H123 120.0
C123 N118 C119 120.0
C120 C119 H119 120.0
N118 C119 C120 120.0
N118 C119 H119 120.0
C133 C132 H132 120.8
C133 C132 C131 118.3(6)
C131 C132 H132 120.8
C131 N130 C135 118.6(5)
C139 C138 H138 120.8
C139 C138 C137 118.4(11)
C137 C138 H138 120.8
C138 C139 H139 120.4
C140 C139 C138 119.1(9)
C140 C139 H139 120.4
C139 C140 H140 120.0
C139 C140 C141 120.1(10)
C141 C140 H140 120.0
C140 C141 H141 119.0
N136 C141 C140 122.0(11)
N136 C141 H141 119.0
C137 N136 C141 117.0(12)
N130 C135 H135 118.5
N130 C135 C134 123.1(7)
C134 C135 H135 118.5
C138 C137 H137 118.3
N136 C137 C138 123.3(11)
N136 C137 H137 118.3
C132 C133 H133 120.1
C134 C133 C132 119.7(7)
C134 C133 H133 120.1
C132 C131 H131 118.8
N130 C131 C132 122.3(7)
N130 C131 H131 118.8
C135 C134 H134 121.1
C133 C134 C135 117.7(8)
C133 C134 H134 121.1

loop_
_geom_bond_atom_site_label_1
_geom_bond_atom_site_label_2
_geom_bond_distance
O1 C6 1.389(2)
O1 C29 1.435(4)
O1 C29B 1.474(12)
O2 C13 1.373(2)
O2 C41 1.436(2)
O3 C20 1.388(2)
O3 C53 1.433(2)
O4 C27 1.378(3)
O4 C65 1.420(5)
O4 C65B 1.529(6)
O5 C77 1.240(4)
O5 H5 0.82(2)
O6 H6 0.83(2)
O6 C77 1.272(4)
O7 C78 1.220(3)
O8 C78 1.318(4)
O8 H8 0.83(2)
O9 C79 1.239(5)
O10 H10 0.852(18)
O10 C79 1.269(5)
O11 C80 1.208(5)
O11B C80B 1.235(9)
O12 H12 0.83(2)
O12 C80 1.318(5)
O12B H12B 0.8400
O12B C80B 1.334(8)
C1 C2 1.392(3)
C1 C6 1.395(3)
C1 C28 1.528(3)
C2 H2 0.9500
C2 C3 1.387(3)
C3 C4 1.385(3)
C3 C77 1.494(3)
C4 H4 0.9500
C4 C5 1.393(3)
C5 C6 1.398(3)
C5 C7 1.517(3)
C7 H7A 0.9900
C7 H7B 0.9900
C7 C8 1.516(3)
C8 C9 1.387(3)
C8 C13 1.401(3)
C9 H9 0.9500
C9 C10 1.396(3)
C10 C11 1.391(3)
C10 C78 1.487(3)
C11 H11 0.9500
C11 C12 1.390(3)
C12 C13 1.400(3)
C12 C14 1.515(3)
C14 H14A 0.9900
C14 H14B 0.9900
C14 C15 1.517(3)
C15 C16 1.390(3)
C15 C20 1.393(3)
C16 H16 0.9500
C16 C17 1.389(3)
C17 C18 1.392(4)
C17 C79 1.491(3)
C18 H18 0.9500
C18 C19 1.390(3)
C19 C20 1.395(3)
C19 C21 1.520(3)
C21 H21A 0.9900
C21 H21B 0.9900
C21 C22 1.511(3)
C22 C23 1.387(3)
C22 C27 1.386(4)
C23 H23 0.9500
C23 C24 1.395(4)
C24 C25 1.378(5)
C24 C80 1.473(4)
C24 C80B 1.688(7)
C25 H25 0.9500
C25 C26 1.380(4)
C26 C27 1.408(3)
C26 C28 1.505(4)
C28 H28A 0.9900
C28 H28B 0.9900
C29 H29A 0.9900
C29 H29B 0.9900
C29 C30 1.512(5)
C29B H29C 0.9900
C29B H29D 0.9900
C29B C30B 1.524(12)
C30 H30A 0.9900
C30 H30B 0.9900
C30 C31 1.519(5)
C30B H30C 0.9900
C30B H30D 0.9900
C30B C31B 1.492(13)
C31 H31A 0.9900
C31 H31B 0.9900
C31 C32 1.525(5)
C31B H31C 0.9900
C31B H31D 0.9900
C31B C32B 1.564(17)
C32 H32A 0.9900
C32 H32B 0.9900
C32 C33 1.473(5)
C32B H32C 0.9900
C32B H32D 0.9900
C32B C33 1.694(14)
C33 H33A 0.9900
C33 H33B 0.9900
C33 H33C 0.9900
C33 H33D 0.9900
C33 C34 1.500(4)
C34 H34A 0.9900
C34 H34B 0.9900
C34 C35 1.502(5)
C35 H35A 0.9900
C35 H35B 0.9900
C35 C36 1.495(4)
C36 H36A 0.9900
C36 H36B 0.9900
C36 C37 1.500(5)
C37 H37A 0.9900
C37 H37B 0.9900
C37 C38 1.491(4)
C38 H38A 0.9900
C38 H38B 0.9900
C38 C39 1.489(4)
C39 H39A 0.9900
C39 H39B 0.9900
C39 C40 1.491(4)
C40 H40A 0.9800
C40 H40B 0.9800
C40 H40C 0.9800
C41 H41A 0.9900
C41 H41B 0.9900
C41 C42 1.514(3)
C42 H42A 0.9900
C42 H42B 0.9900
C42 C43 1.522(3)
C43 H43A 0.9900
C43 H43B 0.9900
C43 C44 1.518(3)
C44 H44A 0.9900
C44 H44B 0.9900
C44 C45 1.518(3)
C45 H45A 0.9900
C45 H45B 0.9900
C45 C46 1.509(3)
C46 H46A 0.9900
C46 H46B 0.9900
C46 C47 1.517(3)
C47 H47A 0.9900
C47 H47B 0.9900
C47 C48 1.514(3)
C48 H48A 0.9900
C48 H48B 0.9900
C48 C49 1.517(3)
C49 H49A 0.9900
C49 H49B 0.9900
C49 C50 1.511(3)
C50 H50A 0.9900
C50 H50B 0.9900
C50 C51 1.517(3)
C51 H51A 0.9900
C51 H51B 0.9900
C51 C52 1.517(3)
C52 H52A 0.9800
C52 H52B 0.9800
C52 H52C 0.9800
C53 H53A 0.9900
C53 H53B 0.9900
C53 C54 1.510(3)
C54 H54A 0.9900
C54 H54B 0.9900
C54 C55 1.518(3)
C55 H55A 0.9900
C55 H55B 0.9900
C55 C56 1.519(3)
C56 H56A 0.9900
C56 H56B 0.9900
C56 C57 1.508(3)
C57 H57A 0.9900
C57 H57B 0.9900
C57 C58 1.516(3)
C58 H58A 0.9900
C58 H58B 0.9900
C58 C59 1.503(3)
C59 H59A 0.9900
C59 H59B 0.9900
C59 C60 1.515(3)
C60 H60A 0.9900
C60 H60B 0.9900
C60 C61 1.499(3)
C61 H61A 0.9900
C61 H61B 0.9900
C61 C62 1.508(3)
C62 H62A 0.9900
C62 H62B 0.9900
C62 C63 1.497(4)
C63 H63A 0.9900
C63 H63B 0.9900
C63 C64 1.509(4)
C64 H64A 0.9800
C64 H64B 0.9800
C64 H64C 0.9800
C65 H65A 0.9900
C65 H65B 0.9900
C65 C66 1.439(6)
C65B H65C 0.9900
C65B H65D 0.9900
C65B C66 1.380(7)
C66 H66A 0.9900
C66 H66B 0.9900
C66 H66C 0.9900
C66 H66D 0.9900
C66 C67 1.440(4)
C67 H67C 0.9900
C67 H67D 0.9900
C67 H67A 0.9900
C67 H67B 0.9900
C67 C68 1.387(8)
C67 C68B 1.448(7)
C68 H68A 0.9900
C68 H68B 0.9900
C68 C69 1.420(7)
C68B H68C 0.9900
C68B H68D 0.9900
C68B C69 1.457(7)
C69 H69C 0.9900
C69 H69D 0.9900
C69 H69A 0.9900
C69 H69B 0.9900
C69 C70 1.429(7)
C69 C70B 1.461(7)
C70 H70A 0.9900
C70 H70B 0.9900
C70 C71 1.430(7)
C70B H70C 0.9900
C70B H70D 0.9900
C70B C71 1.438(7)
C71 H71C 0.9900
C71 H71D 0.9900
C71 H71A 0.9900
C71 H71B 0.9900
C71 C72 1.419(4)
C72 H72A 0.9900
C72 H72B 0.9900
C72 C73 1.412(4)
C73 H73A 0.9900
C73 H73B 0.9900
C73 C74 1.430(4)
C74 H74A 0.9900
C74 H74B 0.9900
C74 C75 1.432(5)
C75 H75A 0.9900
C75 H75B 0.9900
C75 C76 1.436(5)
C76 H76A 0.9800
C76 H76B 0.9800
C76 H76C 0.9800
C102 H102 0.9500
C102 C101 1.3900
C102 C103 1.3900
C101 H101 0.9500
C101 N100 1.3900
N100 C105 1.3900
C105 H105 0.9500
C105 C104 1.3900
C104 H104 0.9500
C104 C103 1.3900
C103 H103 0.9500
C109 H109 0.9500
C109 C110 1.442(14)
C109 C108 1.406(13)
C110 H110 0.9500
C110 C111 1.409(12)
C111 H111 0.9500
C111 N106 1.364(11)
N106 C107 1.314(14)
C107 H107 0.9500
C107 C108 1.420(13)
C108 H108 0.9500
N115 C114 1.277(7)
N115 C116 1.318(7)
C114 H114 0.9500
C114 C113 1.333(8)
C113 H113 0.9500
C113 C112 1.371(8)
C112 H112 0.9500
C112 C117 1.373(8)
C117 H117 0.9500
C117 C116 1.522(8)
C116 H116 0.9500
C125 H125 0.9500
C125 C126 1.364(8)
C125 N124 1.288(7)
C126 H126 0.9500
C126 C127 1.346(10)
C127 H127 0.9500
C127 C128 1.367(8)
C128 H128 0.9500
C128 C129 1.356(7)
C129 H129 0.9500
C129 N124 1.290(8)
C120 H120 0.9500
C120 C121 1.3900
C120 C119 1.3900
C121 H121 0.9500
C121 C122 1.3900
C122 H122 0.9500
C122 C123 1.3900
C123 H123 0.9500
C123 N118 1.3900
N118 C119 1.3900
C119 H119 0.9500
C132 H132 0.9500
C132 C133 1.379(10)
C132 C131 1.383(8)
N130 C135 1.333(7)
N130 C131 1.316(6)
C138 H138 0.9500
C138 C139 1.374(11)
C138 C137 1.377(12)
C139 H139 0.9500
C139 C140 1.351(13)
C140 H140 0.9500
C140 C141 1.372(13)
C141 H141 0.9500
C141 N136 1.352(14)
N136 C137 1.336(15)
C135 H135 0.9500
C135 C134 1.377(8)
C137 H137 0.9500
C133 H133 0.9500
C133 C134 1.370(10)
C131 H131 0.9500
C134 H134 0.9500

loop_
_geom_hbond_atom_site_label_D
_geom_hbond_atom_site_label_H
_geom_hbond_atom_site_label_A
_geom_hbond_distance_DH
_geom_hbond_distance_HA
_geom_hbond_distance_DA
_geom_hbond_angle_DHA
_geom_hbond_site_symmetry_A
O6 H6 N100 0.83(2) 1.79(3) 2.62(3) 170(9) 1_554
O6 H6 N106 0.83(2) 2.33(5) 3.067(11) 147(7) 1_554
O10 H10 N115 0.852(18) 1.960(19) 2.812(6) 178(5) 1_454
O12 H12 N130 0.83(2) 1.80(2) 2.626(5) 175(6) 1_565
O8 H8 N124 0.83(2) 1.77(3) 2.573(6) 162(6) 2_556
O8 H8 N118 0.83(2) 1.84(11) 2.67(11) 178(7) 2_556
O5 H5 N106 0.82(2) 1.93(4) 2.734(12) 166(12) 1_554

loop_
_smtbx_masks_void_nr
_smtbx_masks_void_average_x
_smtbx_masks_void_average_y
_smtbx_masks_void_average_z
_smtbx_masks_void_volume
_smtbx_masks_void_count_electrons
1 0.500 -0.376 0.000 375.3 90.6
